data_4133502
loop_
_publ_author_name
'Cai, Wenting'
'Abella, Laura'
'Zhuang, Jiaxin'
'Zhang, Xingxing'
'Feng, Lai'
'Wang, Yaofeng'
'Morales-Mart\'inez, Roser'
'Esper, Ronda'
'Boero, Mauro'
'Metta-Maga\~na, Alejandro'
'Rodr\'iguez-Fortea, Antonio'
'Poblet, Josep M.'
'Echegoyen, Luis'
'Chen, Ning'

_publ_section_title
;
 Synthesis and Characterization of Non-Isolated-Pentagon-Rule Actinide
 Endohedral Metallofullerenes U@ C<sub>1</sub>(17418)-C<sub>76</sub>, U@
 C<sub>1</sub>(28324)-C<sub>80</sub>, and Th@
 C<sub>1</sub>(28324)-C<sub>80</sub>: Low-Symmetry Cage Selection Directed
 by a Tetravalent Ion.
;
_journal_issue 51
_journal_name_full 'Journal of the American Chemical Society'
_journal_page_first 18039
_journal_page_last 18050
_journal_paper_doi 10.1021/jacs.8b10435
_journal_volume 140
_journal_year 2018
_chemical_formula_sum 'C118 H46 Cl6 N4 Ni S0 U'
_chemical_formula_weight 2029.03
_space_group_crystal_system monoclinic
_space_group_IT_number 12
_space_group_name_Hall '-C 2y'
_space_group_name_H-M_alt 'C 1 2/m 1'
_atom_sites_solution_hydrogens mixed
_atom_sites_solution_primary direct
_atom_sites_solution_secondary difmap
_audit_creation_method SHELXL-2013
_cell_angle_alpha 90
_cell_angle_beta 92.509(2)
_cell_angle_gamma 90
_cell_formula_units_Z 4
_cell_length_a 25.180(3)
_cell_length_b 15.2158(18)
_cell_length_c 19.325(2)
_cell_measurement_reflns_used 5090
_cell_measurement_temperature 100(2)
_cell_measurement_theta_max 21.7965
_cell_measurement_theta_min 2.598
_cell_volume 7397.0(15)
_computing_cell_refinement 'Bruker XSCANS'
_computing_data_collection 'Bruker XSCANS'
_computing_data_reduction 'Bruker SHELXTL'
_computing_publication_material 'SHELXL-2013 (Sheldrick, 2013)'
_computing_structure_refinement 'SHELXL-2013 (Sheldrick, 2013)'
_computing_structure_solution 'Bruker SHELXTL'
_diffrn_ambient_temperature 100(2)
_diffrn_measured_fraction_theta_full 0.997
_diffrn_measured_fraction_theta_max 0.987
_diffrn_measurement_device_type 'Bruker P4'
_diffrn_measurement_method '\w scans'
_diffrn_radiation_type MoK\a
_diffrn_radiation_wavelength 0.71073
_diffrn_reflns_av_R_equivalents 0.1010
_diffrn_reflns_av_unetI/netI 0.0971
_diffrn_reflns_Laue_measured_fraction_full 0.997
_diffrn_reflns_Laue_measured_fraction_max 0.987
_diffrn_reflns_limit_h_max 31
_diffrn_reflns_limit_h_min -31
_diffrn_reflns_limit_k_max 18
_diffrn_reflns_limit_k_min -18
_diffrn_reflns_limit_l_max 23
_diffrn_reflns_limit_l_min -24
_diffrn_reflns_number 37119
_diffrn_reflns_point_group_measured_fraction_full 0.997
_diffrn_reflns_point_group_measured_fraction_max 0.987
_diffrn_reflns_theta_full 25.242
_diffrn_reflns_theta_max 26.490
_diffrn_reflns_theta_min 1.055
_diffrn_source 'sealed tube'
_exptl_absorpt_coefficient_mu 2.725
_exptl_absorpt_correction_T_max 0.868
_exptl_absorpt_correction_T_min 0.656
_exptl_absorpt_correction_type multi-scan
_exptl_absorpt_process_details SADABS
_exptl_crystal_colour black
_exptl_crystal_density_diffrn 1.822
_exptl_crystal_density_method 'not measured'
_exptl_crystal_description block
_exptl_crystal_F_000 4016
_exptl_crystal_size_max 0.187
_exptl_crystal_size_mid 0.132
_exptl_crystal_size_min 0.052
_exptl_transmission_factor_max 0.7454
_exptl_transmission_factor_min 0.5789
_refine_diff_density_max 1.371
_refine_diff_density_min -1.381
_refine_diff_density_rms 0.144
_refine_ls_extinction_method none
_refine_ls_goodness_of_fit_ref 1.403
_refine_ls_hydrogen_treatment mixed
_refine_ls_matrix_type full
_refine_ls_number_parameters 972
_refine_ls_number_reflns 7864
_refine_ls_number_restraints 1115
_refine_ls_restrained_S_all 1.545
_refine_ls_R_factor_all 0.1842
_refine_ls_R_factor_gt 0.1285
_refine_ls_shift/su_max 0.000
_refine_ls_shift/su_mean 0.000
_refine_ls_structure_factor_coef Fsqd
_refine_ls_weighting_details
;
 w=1/[\s^2^(Fo^2^)+(0.2000P)^2^]
 where P=(Fo^2^+2Fc^2^)/3
;
_refine_ls_weighting_scheme calc
_refine_ls_wR_factor_gt 0.3656
_refine_ls_wR_factor_ref 0.3941
_reflns_Friedel_coverage 0.000
_reflns_number_gt 4835
_reflns_number_total 7864
_reflns_threshold_expression 'I > 2\s(I)'
_cod_data_source_file ja8b10435_si_006.cif
_cod_data_source_block 1504LE01_0mS_a
_cod_depositor_comments
;
The following automatic conversions were performed:

data item '_exptl_absorpt_correction_type' value 'Multi-scan' was
changed to 'multi-scan' in accordance with the
/home/saulius/struct/COD-crude-data/automatic-downloads/DataCite-retrospective/ACS/depositions/lib/dictionaries/cif_core.dic
dictionary named 'cif_core.dic' version 2.4.2 last updated on
2011-04-26.

Automatic conversion script
Id: cif_fix_values 6909 2019-04-08 15:41:33Z antanas 
;
_cod_original_cell_volume 7397.1(15)
_cod_original_sg_symbol_H-M 'C 2/m'
_cod_database_code 4133502
_shelx_space_group_comment
;
The symmetry employed for this shelxl refinement is uniquely defined
by the following loop, which should always be used as a source of
symmetry information in preference to the above space-group names.
They are only intended as comments.
;
_shelx_estimated_absorpt_t_min 0.630
_shelx_estimated_absorpt_t_max 0.871
_shelxl_version_number 2013-2

loop_
_space_group_symop_operation_xyz
'x, y, z'
'-x, y, -z'
'x+1/2, y+1/2, z'
'-x+1/2, y+1/2, -z'
'-x, -y, -z'
'x, -y, z'
'-x+1/2, -y+1/2, -z'
'x+1/2, -y+1/2, z'

loop_
_atom_site_label
_atom_site_type_symbol
_atom_site_fract_x
_atom_site_fract_y
_atom_site_fract_z
_atom_site_U_iso_or_equiv
_atom_site_adp_type
_atom_site_occupancy
_atom_site_site_symmetry_order
_atom_site_calc_flag
_atom_site_refinement_flags_posn
_atom_site_refinement_flags_adp
_atom_site_refinement_flags_occupancy
_atom_site_disorder_assembly
_atom_site_disorder_group
U2 U 0.38175(15) 0.5000 0.8620(2) 0.101(4) Uani 0.150(3) 2 d S T P A 4
U4 U 0.2825(6) 0.5774(12) 0.7090(8) 0.069(6) Uani 0.0290(15) 1 d . . P A 4
U1 U 0.36667(5) 0.58200(9) 0.84048(8) 0.0578(7) Uani 0.317(2) 1 d . . P A 4
U3 U 0.3443(3) 0.6326(4) 0.8065(3) 0.065(2) Uani 0.0788(17) 1 d . . P A 4
C1S C 0.3223(6) 1.0000 0.7927(9) 0.221(18) Uiso 1 2 d DS . P . .
Cl8 Cl 0.2583(7) 1.0000 0.8198(15) 0.166(11) Uani 0.52 2 d DS T P . .
Cl1 Cl 0.2537(6) 1.0000 0.7977(14) 0.22(2) Uani 0.48 2 d DS T P . .
H1S H 0.3138(5) 0.9369(7) 0.7829(5) 0.264 Uiso 0.5 1 d D U P . .
Cl2 Cl 0.3615(4) 0.9570(8) 0.8551(6) 0.152(5) Uani 0.5 1 d D . P . .
Cl3 Cl 0.3293(4) 1.0000 0.7060(4) 0.207(5) Uani 1 2 d DS T P . .
Cl6 Cl 0.4372(10) 0.9033(14) 0.9701(12) 0.274(10) Uiso 0.5 1 d D . P . .
Cl5 Cl 0.5000 0.770(2) 1.0000 0.53(2) Uiso 1 2 d DS . P . .
Cl4 Cl 0.4989(8) 0.8860(14) 1.0938(11) 0.253(8) Uiso 0.5 1 d D . P . .
C2S C 0.4527(8) 0.8337(13) 1.0425(9) 0.065(5) Uiso 0.5 1 d D . P . .
H2S H 0.4230 0.8027 1.0649 0.077 Uiso 0.5 1 calc R U P . .
Ni1 Ni 0.47635(5) 0.5000 0.58333(8) 0.0353(5) Uani 1 2 d S T P B 2
N1 N 0.4214(3) 0.5000 0.5080(5) 0.042(2) Uani 1 2 d S T P B 2
N2 N 0.4751(2) 0.3730(4) 0.5852(4) 0.0353(15) Uani 1 1 d . . . B 2
N3 N 0.5299(3) 0.5000 0.6597(5) 0.039(2) Uani 1 2 d S T P B 2
C1N C 0.3965(3) 0.4286(6) 0.4774(5) 0.045(2) Uani 1 1 d . . . B 2
C2N C 0.3554(3) 0.4548(6) 0.4274(5) 0.046(2) Uani 1 1 d . . . B 2
C3N C 0.3187(3) 0.3954(7) 0.3864(5) 0.054(2) Uani 1 1 d . . . B 2
H3N1 H 0.3051 0.4265 0.3443 0.065 Uiso 1 1 calc R U . B 2
H3N2 H 0.3385 0.3429 0.3717 0.065 Uiso 1 1 calc R U . B 2
C4N C 0.2732(4) 0.3673(8) 0.4277(6) 0.071(3) Uani 1 1 d . . . B 2
H4N1 H 0.2502 0.3279 0.3998 0.086 Uiso 1 1 calc R U . B 2
H4N2 H 0.2529 0.4191 0.4410 0.086 Uiso 1 1 calc R U . B 2
H4N3 H 0.2866 0.3365 0.4694 0.086 Uiso 1 1 calc R U . B 2
C5N C 0.4079(3) 0.3420(6) 0.4940(5) 0.046(2) Uani 1 1 d . . . B 2
H5N H 0.3893 0.2975 0.4684 0.055 Uiso 1 1 calc R U . B 2
C6N C 0.4432(3) 0.3168(6) 0.5437(5) 0.043(2) Uani 1 1 d . . . B 2
C7N C 0.4536(3) 0.2248(6) 0.5613(5) 0.046(2) Uani 1 1 d . . . B 2
C8N C 0.4255(4) 0.1494(7) 0.5261(6) 0.067(3) Uani 1 1 d . . . B 2
H8N1 H 0.4471 0.0956 0.5337 0.080 Uiso 1 1 calc R U . B 2
H8N2 H 0.4230 0.1610 0.4756 0.080 Uiso 1 1 calc R U . B 2
C9N C 0.3709(4) 0.1329(9) 0.5504(7) 0.076(3) Uani 1 1 d . . . B 2
H9N1 H 0.3549 0.0833 0.5248 0.091 Uiso 1 1 calc R U . B 2
H9N2 H 0.3489 0.1854 0.5425 0.091 Uiso 1 1 calc R U . B 2
H9N3 H 0.3729 0.1191 0.6000 0.091 Uiso 1 1 calc R U . B 2
C10N C 0.4909(3) 0.2246(6) 0.6151(5) 0.054(2) Uani 1 1 d . . . B 2
C11N C 0.5140(4) 0.1482(6) 0.6547(7) 0.072(4) Uani 1 1 d . . . B 2
H11A H 0.5101 0.0946 0.6259 0.087 Uiso 1 1 calc R U . B 2
H11B H 0.5525 0.1586 0.6638 0.087 Uiso 1 1 calc R U . B 2
C12N C 0.4887(6) 0.1329(8) 0.7216(8) 0.090(4) Uani 1 1 d . . . B 2
H12A H 0.5055 0.0822 0.7450 0.107 Uiso 1 1 calc R U . B 2
H12B H 0.4507 0.1212 0.7130 0.107 Uiso 1 1 calc R U . B 2
H12C H 0.4932 0.1851 0.7510 0.107 Uiso 1 1 calc R U . B 2
C13N C 0.5041(3) 0.3157(6) 0.6274(5) 0.043(2) Uani 1 1 d . . . B 2
C14N C 0.5413(3) 0.3421(6) 0.6776(5) 0.044(2) Uani 1 1 d . . . B 2
H14N H 0.5600 0.2978 0.7033 0.053 Uiso 1 1 calc R U . B 2
C15N C 0.5530(3) 0.4277(6) 0.6927(4) 0.040(2) Uani 1 1 d . . . B 2
C16N C 0.5899(3) 0.4568(6) 0.7493(5) 0.045(2) Uani 1 1 d . . . B 2
C17N C 0.6191(4) 0.3922(6) 0.7967(5) 0.056(3) Uani 1 1 d . . . B 2
H17A H 0.6335 0.3442 0.7685 0.067 Uiso 1 1 calc R U . B 2
H17B H 0.6495 0.4224 0.8207 0.067 Uiso 1 1 calc R U . B 2
C18N C 0.5841(4) 0.3532(7) 0.8501(5) 0.061(3) Uani 1 1 d . . . B 2
H18A H 0.6047 0.3113 0.8789 0.073 Uiso 1 1 calc R U . B 2
H18B H 0.5541 0.3227 0.8267 0.073 Uiso 1 1 calc R U . B 2
H18C H 0.5707 0.4001 0.8793 0.073 Uiso 1 1 calc R U . B 2
C1D C 0.2256(6) 0.5000 0.6004(8) 0.130(6) Uani 1 2 d DS TU P C 1
C2D C 0.1481(11) 0.4090(12) 0.8449(12) 0.095(6) Uani 0.5 1 d D U P C 1
C3D C 0.1195(9) 0.5481(16) 0.7785(11) 0.125(7) Uani 0.5 1 d D U P C 1
C4D C 0.3320(12) 0.636(2) 0.6653(19) 0.128(7) Uani 0.5 1 d D U P C 1
C5D C 0.3010(7) 0.5884(10) 0.6181(11) 0.129(7) Uani 0.5 1 d D U P C 1
C6D C 0.3166(7) 0.5000 0.6147(9) 0.119(6) Uani 1 2 d DS TU P C 1
C7D C 0.3569(9) 0.4487(15) 0.6480(12) 0.109(6) Uani 0.5 1 d D U P C 1
C8D C 0.3941(8) 0.5000 0.6891(11) 0.109(5) Uani 1 2 d DS TU P C 1
C9D C 0.3798(11) 0.5902(13) 0.6876(16) 0.125(7) Uani 0.5 1 d D U P C 1
C10D C 0.1285(6) 0.5000 0.7253(10) 0.118(6) Uani 1 2 d DS TU P C 1
C11D C 0.1780(6) 0.5000 0.6272(8) 0.133(6) Uani 1 2 d DS TU P C 1
C12D C 0.3487(7) 0.5000 1.0189(8) 0.118(6) Uani 1 2 d DS TU P C 1
C13D C 0.4000(7) 0.5000 0.9867(9) 0.115(6) Uani 1 2 d DS TU P C 1
C14D C 0.3613(9) 0.2717(18) 0.7902(13) 0.100(7) Uani 0.5 1 d D U P C 1
C15D C 0.2691(6) 0.4480(7) 0.6042(10) 0.112(7) Uani 0.5 1 d D U P C 1
C16D C 0.1937(9) 0.4433(16) 0.9619(13) 0.116(7) Uani 0.5 1 d D U P C 1
C17D C 0.2423(9) 0.4489(18) 1.0041(12) 0.112(7) Uani 0.5 1 d D U P C 1
C18D C 0.4305(9) 0.4685(16) 0.7388(11) 0.115(7) Uani 0.5 1 d D U P C 1
C19D C 0.1570(10) 0.3628(16) 0.7788(11) 0.091(6) Uani 0.5 1 d D U P C 1
C20D C 0.2755(10) 0.3804(16) 0.9917(12) 0.111(6) Uani 0.5 1 d D U P C 1
C21D C 0.1776(10) 0.3836(16) 0.9071(12) 0.106(6) Uani 0.5 1 d D U P C 1
C22D C 0.3534(10) 0.3600(18) 0.6738(16) 0.104(6) Uani 0.5 1 d D U P C 1
C23D C 0.1518(7) 0.5517(8) 0.6711(10) 0.129(7) Uani 0.5 1 d D U P C 1
C24D C 0.1430(6) 0.4092(9) 0.7149(9) 0.083(5) Uani 0.5 1 d D U P C 1
C25D C 0.3045(6) 0.3126(13) 0.6607(10) 0.090(6) Uani 0.5 1 d D U P C 1
C26D C 0.2613(6) 0.3611(9) 0.6228(10) 0.099(6) Uani 0.5 1 d D U P C 1
C27D C 0.2243(10) 0.269(2) 0.8391(12) 0.096(7) Uani 0.5 1 d D U P C 1
C28D C 0.2118(11) 0.3112(18) 0.9058(15) 0.114(7) Uani 0.5 1 d D U P C 1
C29D C 0.1309(8) 0.5000 0.8395(14) 0.113(6) Uani 1 2 d DS TU P C 1
C30D C 0.3631(10) 0.3583(15) 0.9694(14) 0.121(7) Uani 0.5 1 d D U P C 1
C31D C 0.4094(10) 0.4143(13) 0.9559(13) 0.128(7) Uani 0.5 1 d D U P C 1
C32D C 0.4421(14) 0.4226(15) 0.9003(13) 0.116(7) Uani 0.5 1 d D U P C 1
C33D C 0.3832(10) 0.3303(18) 0.7347(11) 0.099(6) Uani 0.5 1 d D U P C 1
C34D C 0.1725(6) 0.4058(7) 0.6540(9) 0.090(6) Uani 0.5 1 d D U P C 1
C35D C 0.2100(6) 0.3479(10) 0.6561(11) 0.093(6) Uani 0.5 1 d D U P C 1
C36D C 0.2218(7) 0.2869(12) 0.7167(9) 0.078(5) Uani 0.5 1 d D U P C 1
C37D C 0.2804(7) 0.2656(14) 0.7195(9) 0.078(5) Uani 0.5 1 d D U P C 1
C38D C 0.3084(9) 0.245(2) 0.7822(12) 0.093(7) Uani 0.5 1 d D U P C 1
C39D C 0.2810(10) 0.245(2) 0.8426(12) 0.101(7) Uani 0.5 1 d D U P C 1
C40D C 0.3041(9) 0.272(2) 0.9113(15) 0.107(7) Uani 0.5 1 d D U P C 1
C41D C 0.2610(13) 0.3127(19) 0.9498(13) 0.113(7) Uani 0.5 1 d D U P C 1
C42D C 0.3261(8) 0.4108(13) 1.0082(13) 0.124(7) Uani 0.5 1 d D U P C 1
C43D C 0.1956(8) 0.2968(16) 0.7793(10) 0.081(5) Uani 0.5 1 d D U P C 1
C44D C 0.4248(9) 0.3876(15) 0.7699(13) 0.104(7) Uani 0.5 1 d D U P C 1
C45D C 0.4281(9) 0.3652(17) 0.8455(13) 0.108(7) Uani 0.5 1 d D U P C 1
C46D C 0.3886(10) 0.2931(19) 0.8579(11) 0.111(7) Uani 0.5 1 d D U P C 1
C47D C 0.3579(11) 0.293(2) 0.9174(14) 0.112(7) Uani 0.5 1 d D U P C 1
C48D C 0.2205(11) 0.7217(19) 0.7533(12) 0.130(8) Uani 0.5 1 d D U P C 1
C49D C 0.3082(8) 0.5614(16) 1.0176(17) 0.118(7) Uani 0.5 1 d D U P C 1
C50D C 0.2549(8) 0.540(2) 1.0148(10) 0.116(7) Uani 0.5 1 d D U P C 1
C51D C 0.2450(7) 0.5927(9) 0.6093(11) 0.133(7) Uani 0.5 1 d D U P C 1
C52D C 0.4162(11) 0.5847(14) 0.9631(16) 0.115(7) Uani 0.5 1 d D U P C 1
C53D C 0.2199(9) 0.6506(11) 0.6458(13) 0.135(8) Uani 0.5 1 d D U P C 1
C54D C 0.4020(8) 0.7201(16) 0.8442(11) 0.106(7) Uani 0.5 1 d D U P C 1
C55D C 0.3776(8) 0.716(2) 0.7734(13) 0.104(7) Uani 0.5 1 d D U P C 1
C56D C 0.4057(8) 0.6471(19) 0.7347(11) 0.119(7) Uani 0.5 1 d D U P C 1
C57D C 0.4577(7) 0.5000 0.8713(10) 0.116(5) Uani 1 2 d DS TU P C 1
C58D C 0.4561(6) 0.5146(12) 0.7959(9) 0.121(6) Uani 0.5 1 d D U P C 1
C59D C 0.4481(7) 0.6098(12) 0.7826(9) 0.110(7) Uani 0.5 1 d D U P C 1
C60D C 0.4450(8) 0.6550(12) 0.8500(9) 0.113(7) Uani 0.5 1 d D U P C 1
C61D C 0.4504(9) 0.5864(11) 0.9063(9) 0.114(7) Uani 0.5 1 d D U P C 1
C62D C 0.1706(8) 0.6357(11) 0.6770(13) 0.132(7) Uani 0.5 1 d D U P C 1
C63D C 0.1701(10) 0.6771(16) 0.7427(13) 0.128(7) Uani 0.5 1 d D U P C 1
C64D C 0.1377(10) 0.6351(17) 0.7875(13) 0.129(8) Uani 0.5 1 d D U P C 1
C65D C 0.1597(10) 0.6418(15) 0.8565(15) 0.126(7) Uani 0.5 1 d D U P C 1
C66D C 0.1771(7) 0.5312(16) 0.9470(9) 0.113(7) Uani 0.5 1 d D U P C 1
C67D C 0.2145(10) 0.5923(15) 0.9789(15) 0.113(7) Uani 0.5 1 d D U P C 1
C68D C 0.3230(10) 0.6403(15) 0.9867(12) 0.104(6) Uani 0.5 1 d D U P C 1
C69D C 0.3739(9) 0.722(2) 0.9013(12) 0.099(7) Uani 0.5 1 d D U P C 1
C70D C 0.3784(9) 0.6566(17) 0.9624(14) 0.101(7) Uani 0.5 1 d D U P C 1
C71D C 0.1547(10) 0.5585(16) 0.8872(11) 0.124(7) Uani 0.5 1 d D U P C 1
C72D C 0.3153(10) 0.745(2) 0.8878(12) 0.104(7) Uani 0.5 1 d D U P C 1
C73D C 0.2303(11) 0.664(2) 0.9372(15) 0.124(7) Uani 0.5 1 d D U P C 1
C74D C 0.2828(8) 0.694(2) 0.9413(14) 0.106(7) Uani 0.5 1 d D U P C 1
C75D C 0.3231(10) 0.738(3) 0.7643(15) 0.109(7) Uani 0.5 1 d D U P C 1
C76D C 0.2368(12) 0.737(3) 0.8223(14) 0.117(8) Uani 0.5 1 d D U P C 1
C77D C 0.2919(11) 0.756(3) 0.8204(13) 0.105(7) Uani 0.5 1 d D U P C 1
C78D C 0.2064(11) 0.691(2) 0.8718(16) 0.131(7) Uani 0.5 1 d D U P C 1
C79D C 0.3058(10) 0.705(2) 0.6994(17) 0.122(7) Uani 0.5 1 d D U P C 1
C80D C 0.2513(9) 0.7053(15) 0.6939(15) 0.124(7) Uani 0.5 1 d D U P C 1

loop_
_atom_site_aniso_label
_atom_site_aniso_U_11
_atom_site_aniso_U_22
_atom_site_aniso_U_33
_atom_site_aniso_U_23
_atom_site_aniso_U_13
_atom_site_aniso_U_12
U2 0.029(2) 0.226(11) 0.049(3) 0.000 0.0054(16) 0.000
U4 0.054(9) 0.094(13) 0.058(9) 0.013(8) 0.006(6) 0.008(8)
U1 0.0339(7) 0.0545(10) 0.0837(11) -0.0234(8) -0.0118(7) 0.0002(6)
U3 0.067(4) 0.062(4) 0.066(4) -0.012(3) 0.005(3) -0.014(3)
Cl8 0.147(19) 0.24(2) 0.12(2) 0.000 0.082(15) 0.000
Cl1 0.052(8) 0.54(6) 0.073(13) 0.000 0.010(7) 0.000
Cl2 0.089(6) 0.204(13) 0.162(8) -0.005(7) -0.004(5) 0.010(6)
Cl3 0.205(10) 0.308(14) 0.115(5) 0.000 0.089(6) 0.000
Ni1 0.0196(7) 0.0376(9) 0.0485(9) 0.000 -0.0013(6) 0.000
N1 0.018(4) 0.049(6) 0.058(6) 0.000 -0.012(4) 0.000
N2 0.023(3) 0.026(3) 0.057(4) -0.002(3) 0.002(3) -0.001(3)
N3 0.027(5) 0.044(6) 0.046(6) 0.000 0.002(4) 0.000
C1N 0.028(4) 0.055(6) 0.050(5) -0.008(4) -0.001(4) 0.000(4)
C2N 0.022(4) 0.068(6) 0.049(5) 0.001(4) 0.006(3) 0.004(4)
C3N 0.033(4) 0.070(7) 0.059(6) -0.002(5) -0.006(4) 0.004(4)
C4N 0.033(5) 0.099(9) 0.082(7) -0.033(7) 0.009(5) -0.022(5)
C5N 0.022(4) 0.056(6) 0.060(5) -0.005(5) 0.000(4) 0.000(4)
C6N 0.021(4) 0.043(5) 0.066(6) -0.006(4) 0.001(4) -0.002(3)
C7N 0.022(4) 0.043(5) 0.073(6) 0.003(5) 0.002(4) -0.002(4)
C8N 0.046(5) 0.051(6) 0.100(8) 0.000(6) -0.025(5) -0.011(5)
C9N 0.055(6) 0.083(9) 0.091(8) -0.004(7) 0.007(6) -0.020(6)
C10N 0.035(5) 0.051(6) 0.075(7) 0.002(5) -0.012(4) 0.007(4)
C11N 0.065(7) 0.035(5) 0.114(10) -0.007(6) -0.035(7) -0.002(5)
C12N 0.094(9) 0.058(8) 0.116(11) 0.037(7) -0.006(8) -0.020(7)
C13N 0.029(4) 0.042(5) 0.058(5) -0.005(4) -0.001(4) -0.006(4)
C14N 0.033(4) 0.042(5) 0.057(5) 0.008(4) -0.003(4) 0.003(4)
C15N 0.023(4) 0.047(5) 0.050(5) -0.001(4) -0.001(3) -0.003(3)
C16N 0.028(4) 0.053(5) 0.054(5) 0.002(4) -0.013(4) 0.003(4)
C17N 0.043(5) 0.043(5) 0.078(7) -0.006(5) -0.026(5) -0.002(4)
C18N 0.073(7) 0.056(6) 0.054(6) 0.018(5) -0.012(5) -0.009(5)
C1D 0.138(13) 0.170(14) 0.078(10) 0.000 -0.035(11) 0.000
C2D 0.070(11) 0.102(12) 0.115(13) -0.009(11) 0.023(11) -0.037(10)
C3D 0.078(11) 0.139(14) 0.159(14) -0.010(12) 0.010(12) 0.003(11)
C4D 0.118(14) 0.163(15) 0.102(13) 0.049(13) 0.013(13) -0.004(13)
C5D 0.140(14) 0.163(15) 0.084(12) 0.031(12) 0.018(12) 0.010(13)
C6D 0.139(13) 0.158(14) 0.063(9) 0.000 0.030(10) 0.000
C7D 0.096(12) 0.159(14) 0.076(12) 0.000(10) 0.051(10) -0.003(11)
C8D 0.061(9) 0.178(14) 0.091(11) 0.000 0.042(8) 0.000
C9D 0.081(12) 0.185(15) 0.110(13) 0.026(12) 0.035(11) -0.020(12)
C10D 0.064(9) 0.129(13) 0.161(13) 0.000 0.003(10) 0.000
C11D 0.123(12) 0.169(13) 0.103(12) 0.000 -0.047(10) 0.000
C12D 0.126(12) 0.180(14) 0.044(8) 0.000 -0.032(9) 0.000
C13D 0.107(11) 0.169(13) 0.064(9) 0.000 -0.037(8) 0.000
C14D 0.095(13) 0.102(13) 0.101(13) -0.038(11) -0.015(12) 0.006(12)
C15D 0.122(14) 0.153(14) 0.061(10) -0.024(10) 0.012(12) -0.011(11)
C16D 0.089(13) 0.169(14) 0.094(12) 0.012(13) 0.047(11) -0.035(13)
C17D 0.097(13) 0.174(14) 0.068(11) 0.013(13) 0.037(10) -0.035(12)
C18D 0.071(11) 0.170(15) 0.107(12) -0.022(11) 0.044(9) -0.004(11)
C19D 0.069(11) 0.083(12) 0.122(12) -0.030(11) 0.028(11) -0.045(10)
C20D 0.123(13) 0.154(14) 0.058(11) 0.044(11) 0.014(11) -0.033(12)
C21D 0.095(12) 0.111(13) 0.115(13) 0.025(12) 0.044(11) -0.050(11)
C22D 0.083(12) 0.135(13) 0.098(12) -0.046(12) 0.038(11) -0.013(12)
C23D 0.097(13) 0.147(15) 0.139(14) 0.023(12) -0.023(12) 0.043(11)
C24D 0.049(9) 0.099(12) 0.101(12) -0.032(10) -0.001(9) -0.035(9)
C25D 0.065(10) 0.119(13) 0.086(11) -0.050(11) 0.014(10) -0.011(10)
C26D 0.091(11) 0.135(13) 0.072(11) -0.045(11) 0.018(10) -0.026(11)
C27D 0.102(13) 0.077(12) 0.110(13) 0.008(12) 0.014(12) -0.049(12)
C28D 0.132(14) 0.102(13) 0.108(13) 0.032(13) 0.015(12) -0.055(12)
C29D 0.068(9) 0.118(12) 0.152(13) 0.000 0.008(10) 0.000
C30D 0.122(14) 0.157(15) 0.081(13) 0.026(12) -0.039(12) -0.001(13)
C31D 0.116(14) 0.168(14) 0.098(13) -0.006(12) -0.024(12) -0.001(12)
C32D 0.072(12) 0.160(14) 0.116(13) -0.029(12) -0.006(11) 0.016(12)
C33D 0.071(12) 0.112(13) 0.115(13) -0.043(12) 0.010(11) 0.004(11)
C34D 0.064(10) 0.113(13) 0.091(11) -0.048(10) -0.013(10) 0.003(10)
C35D 0.061(10) 0.126(13) 0.092(11) -0.065(11) 0.002(10) -0.017(10)
C36D 0.073(10) 0.081(11) 0.081(11) -0.042(10) 0.015(10) -0.037(10)
C37D 0.060(10) 0.086(11) 0.086(11) -0.021(10) -0.012(9) -0.002(10)
C38D 0.089(13) 0.083(12) 0.106(13) -0.019(12) -0.012(12) -0.015(11)
C39D 0.118(14) 0.071(12) 0.111(13) 0.019(12) -0.025(12) -0.040(12)
C40D 0.131(14) 0.096(13) 0.090(13) 0.035(12) -0.030(12) -0.036(13)
C41D 0.125(14) 0.118(14) 0.095(13) 0.049(12) -0.004(12) -0.037(13)
C42D 0.136(14) 0.176(15) 0.058(11) 0.026(12) -0.027(12) -0.005(13)
C43D 0.074(11) 0.081(11) 0.088(11) -0.015(10) 0.011(10) -0.052(9)
C44D 0.066(12) 0.123(13) 0.124(13) -0.052(12) 0.007(11) 0.000(11)
C45D 0.064(12) 0.136(14) 0.121(13) -0.046(12) -0.012(11) 0.024(11)
C46D 0.098(14) 0.120(13) 0.114(13) -0.026(12) -0.021(12) 0.003(12)
C47D 0.113(14) 0.122(14) 0.096(13) 0.021(12) -0.033(12) -0.026(13)
C48D 0.130(14) 0.112(14) 0.146(15) 0.015(14) -0.024(14) 0.058(13)
C49D 0.115(13) 0.177(14) 0.063(11) -0.030(11) 0.012(12) -0.008(12)
C50D 0.100(12) 0.177(15) 0.072(11) -0.041(12) 0.028(11) -0.014(13)
C51D 0.144(14) 0.165(15) 0.087(12) 0.030(12) -0.028(12) 0.015(13)
C52D 0.092(12) 0.166(14) 0.085(12) 0.003(12) -0.021(11) 0.013(12)
C53D 0.134(14) 0.154(15) 0.114(14) 0.055(13) -0.026(13) 0.025(14)
C54D 0.053(11) 0.160(15) 0.106(13) 0.005(13) 0.014(10) -0.018(12)
C55D 0.061(11) 0.152(15) 0.100(13) 0.024(13) 0.026(11) -0.010(12)
C56D 0.074(12) 0.177(15) 0.108(13) 0.016(13) 0.024(11) -0.025(13)
C57D 0.061(9) 0.181(13) 0.106(11) 0.000 0.010(9) 0.000
C58D 0.057(9) 0.201(14) 0.109(11) -0.018(13) 0.038(9) -0.010(13)
C59D 0.040(10) 0.183(15) 0.106(12) -0.027(13) 0.012(10) -0.027(12)
C60D 0.049(11) 0.173(15) 0.118(13) -0.006(13) 0.004(11) -0.019(12)
C61D 0.060(12) 0.176(14) 0.107(13) 0.008(12) -0.003(11) -0.006(12)
C62D 0.109(13) 0.137(15) 0.146(14) 0.033(13) -0.022(13) 0.044(13)
C63D 0.113(13) 0.123(14) 0.144(14) 0.027(13) -0.013(13) 0.065(12)
C64D 0.104(14) 0.122(14) 0.160(15) -0.011(13) -0.002(13) 0.064(12)
C65D 0.107(13) 0.127(14) 0.144(14) -0.046(13) 0.002(12) 0.065(12)
C66D 0.080(12) 0.157(15) 0.107(12) -0.031(12) 0.047(10) -0.012(12)
C67D 0.090(13) 0.157(15) 0.094(13) -0.061(12) 0.032(11) 0.001(12)
C68D 0.098(12) 0.137(14) 0.078(12) -0.042(12) 0.006(11) -0.004(12)
C69D 0.071(12) 0.140(14) 0.086(12) -0.022(12) -0.009(11) 0.004(12)
C70D 0.081(12) 0.146(14) 0.074(12) -0.028(12) -0.007(11) 0.005(12)
C71D 0.095(13) 0.145(14) 0.134(14) -0.032(12) 0.016(12) 0.017(12)
C72D 0.087(12) 0.123(14) 0.102(13) -0.046(12) 0.001(11) 0.014(12)
C73D 0.116(13) 0.135(14) 0.121(13) -0.078(12) 0.003(12) 0.041(12)
C74D 0.096(13) 0.123(14) 0.100(12) -0.072(12) 0.007(11) 0.010(12)
C75D 0.084(13) 0.133(15) 0.109(13) 0.018(13) 0.008(12) 0.004(13)
C76D 0.108(14) 0.105(13) 0.138(14) -0.027(13) -0.003(13) 0.061(12)
C77D 0.094(13) 0.108(14) 0.112(14) -0.020(13) 0.010(12) 0.032(12)
C78D 0.132(14) 0.122(14) 0.140(14) -0.065(13) 0.011(13) 0.074(12)
C79D 0.113(14) 0.145(15) 0.107(13) 0.039(13) -0.014(13) 0.000(13)
C80D 0.132(14) 0.120(14) 0.118(14) 0.048(12) -0.022(13) 0.026(13)

loop_
_atom_type_symbol
_atom_type_description
_atom_type_scat_dispersion_real
_atom_type_scat_dispersion_imag
_atom_type_scat_source
C C 0.0033 0.0016 'International Tables Vol C Tables 4.2.6.8 and 6.1.1.4'
H H 0.0000 0.0000 'International Tables Vol C Tables 4.2.6.8 and 6.1.1.4'
Cl Cl 0.1484 0.1585 'International Tables Vol C Tables 4.2.6.8 and 6.1.1.4'
Ni Ni 0.3393 1.1124 'International Tables Vol C Tables 4.2.6.8 and 6.1.1.4'
U U -9.6767 9.6646 'International Tables Vol C Tables 4.2.6.8 and 6.1.1.4'
N N 0.0061 0.0033 'International Tables Vol C Tables 4.2.6.8 and 6.1.1.4'
S S 0.1246 0.1234 'International Tables Vol C Tables 4.2.6.8 and 6.1.1.4'

loop_
_geom_angle_atom_site_label_1
_geom_angle_atom_site_label_2
_geom_angle_atom_site_label_3
_geom_angle
_geom_angle_site_symmetry_1
_geom_angle_site_symmetry_3
U1 U2 U1 132.3(3) . 6_565
U1 U2 U3 10.91(15) . .
U1 U2 U3 121.4(3) 6_565 .
U1 U2 U3 121.4(3) . 6_565
U1 U2 U3 10.91(15) 6_565 6_565
U3 U2 U3 110.5(3) . 6_565
U1 U2 U4 48.9(3) . .
U1 U2 U4 83.5(3) 6_565 .
U3 U2 U4 38.0(3) . .
U3 U2 U4 72.6(3) 6_565 .
U1 U2 U4 83.5(3) . 6_565
U1 U2 U4 48.9(3) 6_565 6_565
U3 U2 U4 72.6(3) . 6_565
U3 U2 U4 38.0(3) 6_565 6_565
U4 U2 U4 34.6(5) . 6_565
U4 U4 U3 109.4(4) 6_565 .
U4 U4 U1 91.2(3) 6_565 .
U3 U4 U1 18.1(2) . .
U4 U4 U2 72.7(3) 6_565 .
U3 U4 U2 36.6(3) . .
U1 U4 U2 18.51(10) . .
U4 U4 U3 36.8(3) 6_565 6_565
U3 U4 U3 72.6(4) . 6_565
U1 U4 U3 54.4(3) . 6_565
U2 U4 U3 35.94(17) . 6_565
U4 U4 U1 53.1(2) 6_565 6_565
U3 U4 U1 56.2(3) . 6_565
U1 U4 U1 38.08(17) . 6_565
U2 U4 U1 19.58(8) . 6_565
U3 U4 U1 16.36(12) 6_565 6_565
U3 U1 U2 156.1(3) . .
U3 U1 U1 132.3(3) . 6_565
U2 U1 U1 23.84(17) . 6_565
U3 U1 U4 43.5(4) . .
U2 U1 U4 112.6(4) . .
U1 U1 U4 88.8(3) 6_565 .
U3 U1 U3 117.7(3) . 6_565
U2 U1 U3 38.4(2) . 6_565
U1 U1 U3 14.55(10) 6_565 6_565
U4 U1 U3 74.2(3) . 6_565
U3 U1 U4 79.1(4) . 6_565
U2 U1 U4 77.0(3) . 6_565
U1 U1 U4 53.1(3) 6_565 6_565
U4 U1 U4 35.6(5) . 6_565
U3 U1 U4 38.6(3) 6_565 6_565
U1 U3 U2 13.03(18) . .
U1 U3 U4 118.4(5) . .
U2 U3 U4 105.4(4) . .
U1 U3 U1 33.2(2) . 6_565
U2 U3 U1 20.18(9) . 6_565
U4 U3 U1 85.2(4) . 6_565
U1 U3 U4 84.5(4) . 6_565
U2 U3 U4 71.5(3) . 6_565
U4 U3 U4 33.9(5) . 6_565
U1 U3 U4 51.3(3) 6_565 6_565
U1 U3 U3 47.7(3) . 6_565
U2 U3 U3 34.73(15) . 6_565
U4 U3 U3 70.6(4) . 6_565
U1 U3 U3 14.55(10) 6_565 6_565
U4 U3 U3 36.8(3) 6_565 6_565
Cl2 C1S Cl2 46.4(10) 6_575 .
Cl2 C1S Cl3 129.5(10) 6_575 .
Cl2 C1S Cl3 129.5(10) . .
Cl2 C1S Cl8 108.3(13) 6_575 .
Cl2 C1S Cl8 108.3(13) . .
Cl3 C1S Cl8 116.2(15) . .
Cl2 C1S Cl1 121.5(13) 6_575 .
Cl2 C1S Cl1 121.5(13) . .
Cl3 C1S Cl1 101.6(13) . .
Cl8 C1S Cl1 14.6(17) . .
Cl2 C1S H1S 129.1(13) 6_575 .
Cl2 C1S H1S 82.8(8) . .
Cl3 C1S H1S 81.0(11) . .
Cl8 C1S H1S 82.0(11) . .
Cl1 C1S H1S 78.8(10) . .
Cl2 Cl2 C1S 66.8(5) 6_575 .
C2S Cl6 Cl4 103.9(13) . 2_657
C2S Cl5 C2S 114(2) . 2_657
C2S Cl4 Cl6 103.9(13) . 2_657
Cl4 C2S Cl5 94.0(14) . .
Cl4 C2S Cl6 107.5(15) . .
Cl5 C2S Cl6 95.1(15) . .
Cl4 C2S H2S 118.5 . .
Cl5 C2S H2S 118.5 . .
Cl6 C2S H2S 118.5 . .
N2 Ni1 N2 177.1(4) . 6_565
N2 Ni1 N3 89.83(19) . .
N2 Ni1 N3 89.82(19) 6_565 .
N2 Ni1 N1 90.15(18) . .
N2 Ni1 N1 90.15(18) 6_565 .
N3 Ni1 N1 178.8(4) . .
C1N N1 C1N 104.5(9) 6_565 .
C1N N1 Ni1 127.7(5) 6_565 .
C1N N1 Ni1 127.7(5) . .
C13N N2 C6N 103.2(6) . .
C13N N2 Ni1 129.3(5) . .
C6N N2 Ni1 127.5(5) . .
C15N N3 C15N 105.0(9) . 6_565
C15N N3 Ni1 127.5(4) . .
C15N N3 Ni1 127.5(4) 6_565 .
N1 C1N C5N 124.6(8) . .
N1 C1N C2N 111.7(8) . .
C5N C1N C2N 123.7(8) . .
C2N C2N C1N 106.1(5) 6_565 .
C2N C2N C3N 127.2(5) 6_565 .
C1N C2N C3N 126.7(8) . .
C4N C3N C2N 111.3(8) . .
C4N C3N H3N1 109.4 . .
C2N C3N H3N1 109.4 . .
C4N C3N H3N2 109.4 . .
C2N C3N H3N2 109.4 . .
H3N1 C3N H3N2 108.0 . .
C3N C4N H4N1 109.5 . .
C3N C4N H4N2 109.5 . .
H4N1 C4N H4N2 109.5 . .
C3N C4N H4N3 109.5 . .
H4N1 C4N H4N3 109.5 . .
H4N2 C4N H4N3 109.5 . .
C6N C5N C1N 124.4(9) . .
C6N C5N H5N 117.8 . .
C1N C5N H5N 117.8 . .
C5N C6N N2 125.7(8) . .
C5N C6N C7N 123.3(8) . .
N2 C6N C7N 111.1(7) . .
C10N C7N C6N 106.7(8) . .
C10N C7N C8N 129.7(9) . .
C6N C7N C8N 123.5(8) . .
C7N C8N C9N 114.1(10) . .
C7N C8N H8N1 108.7 . .
C9N C8N H8N1 108.7 . .
C7N C8N H8N2 108.7 . .
C9N C8N H8N2 108.7 . .
H8N1 C8N H8N2 107.6 . .
C8N C9N H9N1 109.5 . .
C8N C9N H9N2 109.5 . .
H9N1 C9N H9N2 109.5 . .
C8N C9N H9N3 109.5 . .
H9N1 C9N H9N3 109.5 . .
H9N2 C9N H9N3 109.5 . .
C7N C10N C13N 105.6(8) . .
C7N C10N C11N 129.0(9) . .
C13N C10N C11N 125.4(8) . .
C12N C11N C10N 113.3(10) . .
C12N C11N H11A 108.9 . .
C10N C11N H11A 108.9 . .
C12N C11N H11B 108.9 . .
C10N C11N H11B 108.9 . .
H11A C11N H11B 107.7 . .
C11N C12N H12A 109.5 . .
C11N C12N H12B 109.5 . .
H12A C12N H12B 109.5 . .
C11N C12N H12C 109.5 . .
H12A C12N H12C 109.5 . .
H12B C12N H12C 109.5 . .
C14N C13N N2 123.9(8) . .
C14N C13N C10N 122.7(8) . .
N2 C13N C10N 113.4(7) . .
C15N C14N C13N 124.3(8) . .
C15N C14N H14N 117.9 . .
C13N C14N H14N 117.9 . .
C14N C15N N3 125.2(7) . .
C14N C15N C16N 124.8(8) . .
N3 C15N C16N 109.9(7) . .
C16N C16N C15N 107.5(5) 6_565 .
C16N C16N C17N 130.6(5) 6_565 .
C15N C16N C17N 121.9(8) . .
C18N C17N C16N 112.7(8) . .
C18N C17N H17A 109.0 . .
C16N C17N H17A 109.0 . .
C18N C17N H17B 109.0 . .
C16N C17N H17B 109.0 . .
H17A C17N H17B 107.8 . .
C17N C18N H18A 109.5 . .
C17N C18N H18B 109.5 . .
H18A C18N H18B 109.5 . .
C17N C18N H18C 109.5 . .
H18A C18N H18C 109.5 . .
H18B C18N H18C 109.5 . .
C11D C1D C15D 136.3(8) . 6_565
C11D C1D C15D 136.3(8) . .
C15D C1D C15D 71.7(9) 6_565 .
C11D C1D C51D 104.5(6) . .
C15D C1D C51D 35.3(6) 6_565 .
C15D C1D C51D 106.6(7) . .
C11D C1D C51D 104.5(6) . 6_565
C15D C1D C51D 106.6(7) 6_565 6_565
C15D C1D C51D 35.3(6) . 6_565
C51D C1D C51D 140.2(11) . 6_565
C65D C2D C71D 101(3) 6_565 6_565
C65D C2D C64D 79(2) 6_565 6_565
C71D C2D C64D 178(4) 6_565 6_565
C65D C2D C21D 52(2) 6_565 .
C71D C2D C21D 51(2) 6_565 .
C64D C2D C21D 130(2) 6_565 .
C65D C2D C29D 168(3) 6_565 .
C71D C2D C29D 67.2(14) 6_565 .
C64D C2D C29D 112.2(18) 6_565 .
C21D C2D C29D 117(2) . .
C65D C2D C19D 75(3) 6_565 .
C71D C2D C19D 161(4) 6_565 .
C64D C2D C19D 20.4(15) 6_565 .
C21D C2D C19D 120.1(19) . .
C29D C2D C19D 116(2) . .
C65D C2D C3D 137(3) 6_565 6_565
C71D C2D C3D 122.1(19) 6_565 6_565
C64D C2D C3D 57.3(12) 6_565 6_565
C21D C2D C3D 171(2) . 6_565
C29D C2D C3D 54.9(9) . 6_565
C19D C2D C3D 65.1(17) . 6_565
C10D C3D C29D 110(2) . .
C10D C3D C64D 124(2) . .
C29D C3D C64D 109.4(8) . .
C10D C3D C3D 55.5(13) . 6_565
C29D C3D C3D 58.6(11) . 6_565
C64D C3D C3D 160.0(10) . 6_565
C10D C3D C24D 60.9(11) . 6_565
C29D C3D C24D 145.3(18) . 6_565
C64D C3D C24D 64.3(17) . 6_565
C3D C3D C24D 115.1(9) 6_565 6_565
C10D C3D C2D 142(2) . 6_565
C29D C3D C2D 57.8(9) . 6_565
C64D C3D C2D 51.6(10) . 6_565
C3D C3D C2D 114.4(12) 6_565 6_565
C24D C3D C2D 107.3(17) 6_565 6_565
C10D C3D C19D 110.3(18) . 6_565
C29D C3D C19D 109.2(14) . 6_565
C64D C3D C19D 17.5(14) . 6_565
C3D C3D C19D 145.2(13) 6_565 6_565
C24D C3D C19D 54.1(11) 6_565 6_565
C2D C3D C19D 54.5(10) 6_565 6_565
C22D C4D C25D 124(6) 6_565 6_565
C22D C4D C5D 140(5) 6_565 .
C25D C4D C5D 89(2) 6_565 .
C22D C4D C79D 104(4) 6_565 .
C25D C4D C79D 33.3(18) 6_565 .
C5D C4D C79D 116(2) . .
C22D C4D C9D 36(4) 6_565 .
C25D C4D C9D 158(3) 6_565 .
C5D C4D C9D 113(2) . .
C79D C4D C9D 128(2) . .
C22D C4D C7D 76(4) 6_565 6_565
C25D C4D C7D 157(3) 6_565 6_565
C5D C4D C7D 68.2(16) . 6_565
C79D C4D C7D 164(4) . 6_565
C9D C4D C7D 44.8(16) . 6_565
C22D C4D C33D 31(5) 6_565 6_565
C25D C4D C33D 106(2) 6_565 6_565
C5D C4D C33D 164(3) . 6_565
C79D C4D C33D 77.5(18) . 6_565
C9D C4D C33D 52.0(14) . 6_565
C7D C4D C33D 96.7(17) 6_565 6_565
C22D C4D C26D 169(8) 6_565 6_565
C25D C4D C26D 49.6(15) 6_565 6_565
C5D C4D C26D 41.0(11) . 6_565
C79D C4D C26D 74.9(17) . 6_565
C9D C4D C26D 152(2) . 6_565
C7D C4D C26D 108.6(16) 6_565 6_565
C33D C4D C26D 152(2) 6_565 6_565
C15D C5D C26D 74.3(12) 6_565 6_565
C15D C5D C4D 153(3) 6_565 .
C26D C5D C4D 93.5(17) 6_565 .
C15D C5D C6D 71.4(10) 6_565 .
C26D C5D C6D 143.9(12) 6_565 .
C4D C5D C6D 112.3(18) . .
C15D C5D C51D 37.9(9) 6_565 .
C26D C5D C51D 36.4(9) 6_565 .
C4D C5D C51D 126.1(17) . .
C6D C5D C51D 108.6(8) . .
C15D C5D C7D 125.7(16) 6_565 6_565
C26D C5D C7D 150.6(18) 6_565 6_565
C4D C5D C7D 58.7(16) . 6_565
C6D C5D C7D 55.7(9) . 6_565
C51D C5D C7D 156.4(13) . 6_565
C15D C5D C25D 129.6(16) 6_565 6_565
C26D C5D C25D 57.2(10) 6_565 6_565
C4D C5D C25D 37.6(13) . 6_565
C6D C5D C25D 148.7(14) . 6_565
C51D C5D C25D 92.7(10) . 6_565
C7D C5D C25D 96.2(12) 6_565 6_565
C15D C5D C22D 160(3) 6_565 6_565
C26D C5D C22D 104.2(14) 6_565 6_565
C4D C5D C22D 11.2(16) . 6_565
C6D C5D C22D 104.0(12) . 6_565
C51D C5D C22D 137.3(12) . 6_565
C7D C5D C22D 48.9(8) 6_565 6_565
C25D C5D C22D 47.5(8) 6_565 6_565
C5D C6D C5D 146.8(12) . 6_565
C5D C6D C7D 134.8(14) . .
C5D C6D C7D 69.3(11) 6_565 .
C5D C6D C7D 69.3(11) . 6_565
C5D C6D C7D 134.8(14) 6_565 6_565
C7D C6D C7D 67(2) . 6_565
C5D C6D C15D 41.2(7) . 6_565
C5D C6D C15D 107.5(8) 6_565 6_565
C7D C6D C15D 160.5(16) . 6_565
C7D C6D C15D 109.6(12) 6_565 6_565
C5D C6D C15D 107.5(8) . .
C5D C6D C15D 41.2(7) 6_565 .
C7D C6D C15D 109.6(12) . .
C7D C6D C15D 160.5(16) 6_565 .
C15D C6D C15D 66.7(9) 6_565 .
C9D C7D C6D 162(3) 6_565 .
C9D C7D C8D 66.4(14) 6_565 .
C6D C7D C8D 113.0(19) . .
C9D C7D C22D 45.6(16) 6_565 .
C6D C7D C22D 128.4(19) . .
C8D C7D C22D 111.5(17) . .
C9D C7D C4D 66.0(15) 6_565 6_565
C6D C7D C4D 106.3(17) . 6_565
C8D C7D C4D 128.6(18) . 6_565
C22D C7D C4D 22.1(14) . 6_565
C9D C7D C7D 122.2(16) 6_565 6_565
C6D C7D C7D 56.5(10) . 6_565
C8D C7D C7D 57.0(10) . 6_565
C22D C7D C7D 159.3(16) . 6_565
C4D C7D C7D 150.7(19) 6_565 6_565
C9D C7D C5D 119(2) 6_565 6_565
C6D C7D C5D 55.1(9) . 6_565
C8D C7D C5D 159(2) . 6_565
C22D C7D C5D 74.3(15) . 6_565
C4D C7D C5D 53.1(11) 6_565 6_565
C7D C7D C5D 110.6(9) 6_565 6_565
C18D C8D C18D 41(2) . 6_565
C18D C8D C9D 80.7(15) . 6_565
C18D C8D C9D 121(2) 6_565 6_565
C18D C8D C9D 121(2) . .
C18D C8D C9D 80.7(15) 6_565 .
C9D C8D C9D 151(3) 6_565 .
C18D C8D C7D 166.0(17) . 6_565
C18D C8D C7D 126.4(14) 6_565 6_565
C9D C8D C7D 111(2) 6_565 6_565
C9D C8D C7D 45.7(14) . 6_565
C18D C8D C7D 126.4(14) . .
C18D C8D C7D 166.0(17) 6_565 .
C9D C8D C7D 45.7(14) 6_565 .
C9D C8D C7D 111(2) . .
C7D C8D C7D 66(2) 6_565 .
C22D C9D C7D 85(2) 6_565 6_565
C22D C9D C56D 89(2) 6_565 .
C7D C9D C56D 174(3) 6_565 .
C22D C9D C8D 151(3) 6_565 .
C7D C9D C8D 67.8(15) 6_565 .
C56D C9D C8D 118(2) . .
C22D C9D C4D 18(2) 6_565 .
C7D C9D C4D 69(2) 6_565 .
C56D C9D C4D 104.9(19) . .
C8D C9D C4D 133(3) . .
C22D C9D C33D 65.7(18) 6_565 6_565
C7D C9D C33D 149(2) 6_565 6_565
C56D C9D C33D 26.0(12) . 6_565
C8D C9D C33D 139(2) . 6_565
C4D C9D C33D 79.6(16) . 6_565
C22D C9D C18D 158(3) 6_565 6_565
C7D C9D C18D 116.5(18) 6_565 6_565
C56D C9D C18D 69.7(19) . 6_565
C8D C9D C18D 48.8(10) . 6_565
C4D C9D C18D 164(3) . 6_565
C33D C9D C18D 92.6(19) 6_565 6_565
C22D C9D C44D 115(2) 6_565 6_565
C7D C9D C44D 158(2) 6_565 6_565
C56D C9D C44D 28.2(15) . 6_565
C8D C9D C44D 90.8(16) . 6_565
C4D C9D C44D 128(2) . 6_565
C33D C9D C44D 49.7(13) 6_565 6_565
C18D C9D C44D 43.0(9) 6_565 6_565
C3D C10D C3D 69(3) . 6_565
C3D C10D C24D 134.9(17) . .
C3D C10D C24D 67.8(13) 6_565 .
C3D C10D C24D 67.8(13) . 6_565
C3D C10D C24D 134.9(17) 6_565 6_565
C24D C10D C24D 146.0(12) . 6_565
C3D C10D C23D 166.3(17) . 6_565
C3D C10D C23D 111.0(14) 6_565 6_565
C24D C10D C23D 43.2(7) . 6_565
C24D C10D C23D 107.8(8) 6_565 6_565
C3D C10D C23D 111.0(14) . .
C3D C10D C23D 166.3(17) 6_565 .
C24D C10D C23D 107.8(8) . .
C24D C10D C23D 43.2(7) 6_565 .
C23D C10D C23D 65.5(9) 6_565 .
C1D C11D C23D 136.1(8) . 6_565
C1D C11D C23D 136.1(8) . .
C23D C11D C23D 71.3(9) 6_565 .
C1D C11D C34D 103.2(6) . .
C23D C11D C34D 35.8(6) 6_565 .
C23D C11D C34D 106.2(7) . .
C1D C11D C34D 103.2(6) . 6_565
C23D C11D C34D 106.2(7) 6_565 6_565
C23D C11D C34D 35.8(6) . 6_565
C34D C11D C34D 138.6(11) . 6_565
C49D C12D C49D 85(2) . 6_565
C49D C12D C13D 131.2(13) . .
C49D C12D C13D 131.2(13) 6_565 .
C49D C12D C42D 25.9(12) . 6_565
C49D C12D C42D 109.6(16) 6_565 6_565
C13D C12D C42D 106.4(7) . 6_565
C49D C12D C42D 109.6(16) . .
C49D C12D C42D 25.9(12) 6_565 .
C13D C12D C42D 106.4(7) . .
C42D C12D C42D 132.4(17) 6_565 .
C52D C13D C52D 128(3) 6_565 .
C52D C13D C12D 113.9(12) 6_565 .
C52D C13D C12D 113.9(12) . .
C52D C13D C31D 128.4(16) 6_565 6_565
C52D C13D C31D 9(2) . 6_565
C12D C13D C31D 109.7(7) . 6_565
C52D C13D C31D 9(2) 6_565 .
C52D C13D C31D 128.4(16) . .
C12D C13D C31D 109.7(7) . .
C31D C13D C31D 127.0(17) 6_565 .
C55D C14D C75D 116(5) 6_565 6_565
C55D C14D C38D 138(5) 6_565 .
C75D C14D C38D 22.7(18) 6_565 .
C55D C14D C54D 83(4) 6_565 6_565
C75D C14D C54D 161(3) 6_565 6_565
C38D C14D C54D 139(2) . 6_565
C55D C14D C46D 96(4) 6_565 .
C75D C14D C46D 144(3) 6_565 .
C38D C14D C46D 124(2) . .
C54D C14D C46D 18.8(14) 6_565 .
C55D C14D C33D 27(5) 6_565 .
C75D C14D C33D 95(3) 6_565 .
C38D C14D C33D 118(2) . .
C54D C14D C33D 101.1(15) 6_565 .
C46D C14D C33D 108.9(7) . .
C55D C14D C77D 160(5) 6_565 6_565
C75D C14D C77D 45.6(17) 6_565 6_565
C38D C14D C77D 24.3(13) . 6_565
C54D C14D C77D 115.5(19) 6_565 6_565
C46D C14D C77D 99.9(17) . 6_565
C33D C14D C77D 135.2(19) . 6_565
C55D C14D C56D 19(4) 6_565 6_565
C75D C14D C56D 110(3) 6_565 6_565
C38D C14D C56D 132(2) . 6_565
C54D C14D C56D 86.4(15) 6_565 6_565
C46D C14D C56D 95.0(10) . 6_565
C33D C14D C56D 14.7(9) . 6_565
C77D C14D C56D 147(2) 6_565 6_565
C51D C15D C5D 97.5(16) 6_565 6_565
C51D C15D C1D 81.7(11) 6_565 .
C5D C15D C1D 168(2) 6_565 .
C51D C15D C26D 35.9(11) 6_565 .
C5D C15D C26D 61.6(13) 6_565 .
C1D C15D C26D 116.7(8) . .
C51D C15D C6D 161(2) 6_565 .
C5D C15D C6D 67.4(10) 6_565 .
C1D C15D C6D 110.6(8) . .
C26D C15D C6D 127.8(12) . .
C51D C15D C15D 135.0(11) 6_565 6_565
C5D C15D C15D 123.5(11) 6_565 6_565
C1D C15D C15D 54.2(5) . 6_565
C26D C15D C15D 162.5(9) . 6_565
C6D C15D C15D 56.7(4) . 6_565
C66D C16D C67D 176(5) 6_565 6_565
C66D C16D C66D 32(3) 6_565 .
C67D C16D C66D 152(3) 6_565 .
C66D C16D C21D 84(3) 6_565 .
C67D C16D C21D 92(3) 6_565 .
C66D C16D C21D 112(2) . .
C66D C16D C17D 139(3) 6_565 .
C67D C16D C17D 45(3) 6_565 .
C66D C16D C17D 107.1(8) . .
C21D C16D C17D 131(2) . .
C66D C16D C71D 44(2) 6_565 6_565
C67D C16D C71D 132(3) 6_565 6_565
C66D C16D C71D 72.1(16) . 6_565
C21D C16D C71D 40.2(13) . 6_565
C17D C16D C71D 156.9(15) . 6_565
C66D C16D C16D 52(3) 6_565 6_565
C67D C16D C16D 132(3) 6_565 6_565
C66D C16D C16D 20.4(10) . 6_565
C21D C16D C16D 129.1(14) . 6_565
C17D C16D C16D 86.6(10) . 6_565
C71D C16D C16D 90.9(11) 6_565 6_565
C66D C16D C50D 134(4) 6_565 6_565
C67D C16D C50D 49.9(15) 6_565 6_565
C66D C16D C50D 102.4(18) . 6_565
C21D C16D C50D 135(2) . 6_565
C17D C16D C50D 4.7(18) . 6_565
C71D C16D C50D 156(2) 6_565 6_565
C16D C16D C50D 82.0(14) 6_565 6_565
C66D C16D C73D 136(3) 6_565 6_565
C67D C16D C73D 40(3) 6_565 6_565
C66D C16D C73D 151(2) . 6_565
C21D C16D C73D 54.0(15) . 6_565
C17D C16D C73D 77.8(16) . 6_565
C71D C16D C73D 92.3(16) 6_565 6_565
C16D C16D C73D 147.0(11) 6_565 6_565
C50D C16D C73D 81.8(13) 6_565 6_565
C50D C17D C67D 168(8) 6_565 6_565
C50D C17D C20D 87(5) 6_565 .
C67D C17D C20D 82(3) 6_565 .
C50D C17D C50D 50(7) 6_565 .
C67D C17D C50D 142(2) 6_565 .
C20D C17D C50D 129(2) . .
C50D C17D C16D 159(7) 6_565 .
C67D C17D C16D 34(2) 6_565 .
C20D C17D C16D 112(2) . .
C50D C17D C16D 108.4(8) . .
C50D C17D C17D 65(6) 6_565 6_565
C67D C17D C17D 126.9(19) 6_565 6_565
C20D C17D C17D 139.9(15) . 6_565
C50D C17D C17D 15.0(10) . 6_565
C16D C17D C17D 93.4(10) . 6_565
C50D C17D C49D 39(5) 6_565 6_565
C67D C17D C49D 131(3) 6_565 6_565
C20D C17D C49D 49.1(14) . 6_565
C50D C17D C49D 81.8(19) . 6_565
C16D C17D C49D 153.1(17) . 6_565
C17D C17D C49D 95.4(13) 6_565 6_565
C50D C17D C66D 146(7) 6_565 6_565
C67D C17D C66D 45.9(10) 6_565 6_565
C20D C17D C66D 122(2) . 6_565
C50D C17D C66D 96.1(15) . 6_565
C16D C17D C66D 12.3(14) . 6_565
C17D C17D C66D 81.1(12) 6_565 6_565
C49D C17D C66D 154(2) 6_565 6_565
C18D C18D C58D 78.4(14) 6_565 6_565
C18D C18D C44D 153.1(15) 6_565 .
C58D C18D C44D 82.0(17) 6_565 .
C18D C18D C8D 69.7(10) 6_565 .
C58D C18D C8D 145(2) 6_565 .
C44D C18D C8D 122.2(19) . .
C18D C18D C58D 60.7(12) 6_565 .
C58D C18D C58D 17.7(16) 6_565 .
C44D C18D C58D 98.8(18) . .
C8D C18D C58D 129(2) . .
C18D C18D C59D 141.8(9) 6_565 6_565
C58D C18D C59D 63.4(12) 6_565 6_565
C44D C18D C59D 24.5(11) . 6_565
C8D C18D C59D 145.9(18) . 6_565
C58D C18D C59D 81.0(15) . 6_565
C18D C18D C9D 119.5(11) 6_565 6_565
C58D C18D C9D 152(2) 6_565 6_565
C44D C18D C9D 73.4(17) . 6_565
C8D C18D C9D 50.5(9) . 6_565
C58D C18D C9D 160(2) . 6_565
C59D C18D C9D 95.7(16) 6_565 6_565
C18D C18D C56D 160.4(10) 6_565 6_565
C58D C18D C56D 112.3(19) 6_565 6_565
C44D C18D C56D 30.4(14) . 6_565
C8D C18D C56D 95.0(12) . 6_565
C58D C18D C56D 129.1(17) . 6_565
C59D C18D C56D 51.1(11) 6_565 6_565
C9D C18D C56D 44.6(8) 6_565 6_565
C64D C19D C63D 127(5) 6_565 6_565
C64D C19D C43D 134(5) 6_565 .
C63D C19D C43D 47(2) 6_565 .
C64D C19D C24D 93(4) 6_565 .
C63D C19D C24D 77(2) 6_565 .
C43D C19D C24D 119.9(18) . .
C64D C19D C2D 61(4) 6_565 .
C63D C19D C2D 164(3) 6_565 .
C43D C19D C2D 117.8(19) . .
C24D C19D C2D 117.5(19) . .
C64D C19D C65D 72(4) 6_565 6_565
C63D C19D C65D 132(3) 6_565 6_565
C43D C19D C65D 87.7(17) . 6_565
C24D C19D C65D 151(2) . 6_565
C2D C19D C65D 33.2(12) . 6_565
C64D C19D C3D 54(4) 6_565 6_565
C63D C19D C3D 135(2) 6_565 6_565
C43D C19D C3D 171(2) . 6_565
C24D C19D C3D 58.7(12) . 6_565
C2D C19D C3D 60.4(14) . 6_565
C65D C19D C3D 92.4(17) 6_565 6_565
C64D C19D C62D 121(4) 6_565 6_565
C63D C19D C62D 40.7(18) 6_565 6_565
C43D C19D C62D 82.3(14) . 6_565
C24D C19D C62D 37.7(9) . 6_565
C2D C19D C62D 151.1(18) . 6_565
C65D C19D C62D 167(2) 6_565 6_565
C3D C19D C62D 96.3(12) 6_565 6_565
C68D C20D C49D 66.8(15) 6_565 6_565
C68D C20D C41D 90(2) 6_565 .
C49D C20D C41D 155(3) 6_565 .
C68D C20D C17D 144(2) 6_565 .
C49D C20D C17D 78.1(18) 6_565 .
C41D C20D C17D 122(3) . .
C68D C20D C42D 38.9(14) 6_565 .
C49D C20D C42D 27.9(13) 6_565 .
C41D C20D C42D 128(2) . .
C17D C20D C42D 106(2) . .
C68D C20D C50D 128(2) 6_565 6_565
C49D C20D C50D 61.5(17) 6_565 6_565
C41D C20D C50D 139(2) . 6_565
C17D C20D C50D 16.9(15) . 6_565
C42D C20D C50D 89(2) . 6_565
C68D C20D C74D 67.4(17) 6_565 6_565
C49D C20D C74D 132(2) 6_565 6_565
C41D C20D C74D 22.8(16) . 6_565
C17D C20D C74D 141(2) . 6_565
C42D C20D C74D 105.3(19) . 6_565
C50D C20D C74D 156(2) 6_565 6_565
C68D C20D C67D 167(3) 6_565 6_565
C49D C20D C67D 118(2) 6_565 6_565
C41D C20D C67D 83(2) . 6_565
C17D C20D C67D 40(2) . 6_565
C42D C20D C67D 145(2) . 6_565
C50D C20D C67D 57.1(13) 6_565 6_565
C74D C20D C67D 103.8(18) 6_565 6_565
C68D C20D C73D 119(2) 6_565 6_565
C49D C20D C73D 158(3) 6_565 6_565
C41D C20D C73D 31.9(18) . 6_565
C17D C20D C73D 91(2) . 6_565
C42D C20D C73D 152(2) . 6_565
C50D C20D C73D 107.4(18) 6_565 6_565
C74D C20D C73D 52.2(12) 6_565 6_565
C67D C20D C73D 51.6(10) 6_565 6_565
C71D C21D C65D 78(2) 6_565 6_565
C71D C21D C28D 158(3) 6_565 .
C65D C21D C28D 86(2) 6_565 .
C71D C21D C2D 42.1(14) 6_565 .
C65D C21D C2D 36.3(14) 6_565 .
C28D C21D C2D 119(2) . .
C71D C21D C16D 83.1(19) 6_565 .
C65D C21D C16D 161(3) 6_565 .
C28D C21D C16D 111(2) . .
C2D C21D C16D 124(2) . .
C71D C21D C66D 58.7(16) 6_565 6_565
C65D C21D C66D 137(2) 6_565 6_565
C28D C21D C66D 135(2) . 6_565
C2D C21D C66D 100.4(19) . 6_565
C16D C21D C66D 24.6(14) . 6_565
C71D C21D C78D 133(2) 6_565 6_565
C65D C21D C78D 62.4(18) 6_565 6_565
C28D C21D C78D 25.8(15) . 6_565
C2D C21D C78D 93.6(19) . 6_565
C16D C21D C78D 132(2) . 6_565
C66D C21D C78D 152(2) 6_565 6_565
C71D C21D C73D 153(3) 6_565 6_565
C65D C21D C73D 117(3) 6_565 6_565
C28D C21D C73D 31.8(17) . 6_565
C2D C21D C73D 145(2) . 6_565
C16D C21D C73D 79(2) . 6_565
C66D C21D C73D 103.1(19) 6_565 6_565
C78D C21D C73D 54.8(13) 6_565 6_565
C71D C21D C67D 112(2) 6_565 6_565
C65D C21D C67D 168(3) 6_565 6_565
C28D C21D C67D 82.4(18) . 6_565
C2D C21D C67D 152(2) . 6_565
C16D C21D C67D 29.0(16) . 6_565
C66D C21D C67D 53.6(12) 6_565 6_565
C78D C21D C67D 106.0(18) 6_565 6_565
C73D C21D C67D 51.3(11) 6_565 6_565
C4D C22D C9D 126(6) 6_565 6_565
C4D C22D C25D 37(4) 6_565 .
C9D C22D C25D 161(4) 6_565 .
C4D C22D C33D 138(6) 6_565 .
C9D C22D C33D 73(2) 6_565 .
C25D C22D C33D 113(2) . .
C4D C22D C7D 82(4) 6_565 .
C9D C22D C7D 49.9(18) 6_565 .
C25D C22D C7D 118(2) . .
C33D C22D C7D 123(2) . .
C4D C22D C79D 57(3) 6_565 6_565
C9D C22D C79D 146(4) 6_565 6_565
C25D C22D C79D 28.8(13) . 6_565
C33D C22D C79D 85.8(19) . 6_565
C7D C22D C79D 136(2) . 6_565
C4D C22D C56D 154(8) 6_565 6_565
C9D C22D C56D 53.8(16) 6_565 6_565
C25D C22D C56D 135(2) . 6_565
C33D C22D C56D 21.8(13) . 6_565
C7D C22D C56D 103.7(17) . 6_565
C79D C22D C56D 108(2) 6_565 6_565
C4D C22D C5D 29(4) 6_565 6_565
C9D C22D C5D 106(2) 6_565 6_565
C25D C22D C5D 61.7(13) . 6_565
C33D C22D C5D 161(3) . 6_565
C7D C22D C5D 56.8(13) . 6_565
C79D C22D C5D 85.4(15) 6_565 6_565
C56D C22D C5D 158(2) 6_565 6_565
C34D C23D C24D 92.0(15) 6_565 6_565
C34D C23D C11D 83.2(11) 6_565 .
C24D C23D C11D 161.6(19) 6_565 .
C34D C23D C62D 32.5(11) 6_565 .
C24D C23D C62D 59.7(13) 6_565 .
C11D C23D C62D 114.9(9) . .
C34D C23D C10D 155(2) 6_565 .
C24D C23D C10D 67.9(10) 6_565 .
C11D C23D C10D 111.2(8) . .
C62D C23D C10D 126.5(13) . .
C34D C23D C23D 135.8(11) 6_565 6_565
C24D C23D C23D 123.9(10) 6_565 6_565
C11D C23D C23D 54.4(5) . 6_565
C62D C23D C23D 159.4(11) . 6_565
C10D C23D C23D 57.2(4) . 6_565
C23D C24D C62D 72.2(13) 6_565 6_565
C23D C24D C34D 39.3(8) 6_565 .
C62D C24D C34D 33.0(9) 6_565 .
C23D C24D C10D 68.8(9) 6_565 .
C62D C24D C10D 139.5(12) 6_565 .
C34D C24D C10D 107.0(8) . .
C23D C24D C19D 153(2) 6_565 .
C62D C24D C19D 96.5(16) 6_565 .
C34D C24D C19D 124.8(14) . .
C10D C24D C19D 113.6(14) . .
C23D C24D C3D 120.1(14) 6_565 6_565
C62D C24D C3D 162.9(19) 6_565 6_565
C34D C24D C3D 156.1(12) . 6_565
C10D C24D C3D 51.3(9) . 6_565
C19D C24D C3D 67.2(13) . 6_565
C23D C24D C63D 129.5(16) 6_565 6_565
C62D C24D C63D 59.4(11) 6_565 6_565
C34D C24D C63D 91.0(11) . 6_565
C10D C24D C63D 149.8(15) . 6_565
C19D C24D C63D 38.2(12) . 6_565
C3D C24D C63D 105.0(13) 6_565 6_565
C23D C24D C64D 168(2) 6_565 6_565
C62D C24D C64D 111.4(16) 6_565 6_565
C34D C24D C64D 142.6(14) . 6_565
C10D C24D C64D 104.8(12) . 6_565
C19D C24D C64D 19.5(14) . 6_565
C3D C24D C64D 54.1(10) 6_565 6_565
C63D C24D C64D 52.1(10) 6_565 6_565
C79D C25D C4D 100(3) 6_565 6_565
C79D C25D C22D 90(3) 6_565 .
C4D C25D C22D 19(2) 6_565 .
C79D C25D C26D 129(3) 6_565 .
C4D C25D C26D 98(2) 6_565 .
C22D C25D C26D 116.2(17) . .
C79D C25D C37D 29(2) 6_565 .
C4D C25D C37D 126(3) 6_565 .
C22D C25D C37D 118.6(17) . .
C26D C25D C37D 107.5(7) . .
C79D C25D C80D 63(2) 6_565 6_565
C4D C25D C80D 133(3) 6_565 6_565
C22D C25D C80D 140(2) . 6_565
C26D C25D C80D 70.1(11) . 6_565
C37D C25D C80D 37.4(11) . 6_565
C79D C25D C5D 138(4) 6_565 6_565
C4D C25D C5D 53.3(15) 6_565 6_565
C22D C25D C5D 70.8(14) . 6_565
C26D C25D C5D 45.9(10) . 6_565
C37D C25D C5D 140.4(12) . 6_565
C80D C25D C5D 109.1(15) 6_565 6_565
C51D C26D C53D 79.2(17) 6_565 6_565
C51D C26D C5D 81.3(16) 6_565 6_565
C53D C26D C5D 147(2) 6_565 6_565
C51D C26D C15D 37.2(11) 6_565 .
C53D C26D C15D 112.6(13) 6_565 .
C5D C26D C15D 44.1(9) 6_565 .
C51D C26D C25D 154(2) 6_565 .
C53D C26D C25D 112.6(15) 6_565 .
C5D C26D C25D 76.9(13) 6_565 .
C15D C26D C25D 119.6(14) . .
C51D C26D C35D 79.9(15) 6_565 .
C53D C26D C35D 3(2) 6_565 .
C5D C26D C35D 144.9(15) 6_565 .
C15D C26D C35D 112.1(9) . .
C25D C26D C35D 110.7(7) . .
C51D C26D C80D 130(2) 6_565 6_565
C53D C26D C80D 56.2(13) 6_565 6_565
C5D C26D C80D 123.7(18) 6_565 6_565
C15D C26D C80D 142.1(19) . 6_565
C25D C26D C80D 56.4(9) . 6_565
C35D C26D C80D 54.3(9) . 6_565
C51D C26D C4D 122(2) 6_565 6_565
C53D C26D C4D 132(2) 6_565 6_565
C5D C26D C4D 45.5(11) 6_565 6_565
C15D C26D C4D 87.0(14) . 6_565
C25D C26D C4D 32.6(11) . 6_565
C35D C26D C4D 128.7(15) . 6_565
C80D C26D C4D 80.9(13) 6_565 6_565
C76D C27D C78D 152(10) 6_565 6_565
C76D C27D C43D 80(5) 6_565 .
C78D C27D C43D 96(3) 6_565 .
C76D C27D C39D 46(5) 6_565 .
C78D C27D C39D 126(2) 6_565 .
C43D C27D C39D 125(2) . .
C76D C27D C28D 149(7) 6_565 .
C78D C27D C28D 21(2) 6_565 .
C43D C27D C28D 117(2) . .
C39D C27D C28D 108.0(8) . .
C76D C27D C48D 49(4) 6_565 6_565
C78D C27D C48D 125(3) 6_565 6_565
C43D C27D C48D 31.4(13) . 6_565
C39D C27D C48D 95(2) . 6_565
C28D C27D C48D 145(2) . 6_565
C76D C27D C77D 32(4) 6_565 6_565
C78D C27D C77D 135(3) 6_565 6_565
C43D C27D C77D 110.9(19) . 6_565
C39D C27D C77D 14.5(14) . 6_565
C28D C27D C77D 120.2(17) . 6_565
C48D C27D C77D 80.3(17) 6_565 6_565
C78D C28D C73D 145(7) 6_565 6_565
C78D C28D C21D 88(4) 6_565 .
C73D C28D C21D 87(3) 6_565 .
C78D C28D C41D 134(4) 6_565 .
C73D C28D C41D 32(3) 6_565 .
C21D C28D C41D 119(2) . .
C78D C28D C27D 33(3) 6_565 .
C73D C28D C27D 134(3) 6_565 .
C21D C28D C27D 121(2) . .
C41D C28D C27D 107.6(8) . .
C78D C28D C65D 51(3) 6_565 6_565
C73D C28D C65D 126(3) 6_565 6_565
C21D C28D C65D 40.3(15) . 6_565
C41D C28D C65D 155(2) . 6_565
C27D C28D C65D 84(2) . 6_565
C78D C28D C74D 120(4) 6_565 6_565
C73D C28D C74D 43(2) 6_565 6_565
C21D C28D C74D 127(2) . 6_565
C41D C28D C74D 14.4(12) . 6_565
C27D C28D C74D 93.5(12) . 6_565
C65D C28D C74D 154(2) 6_565 6_565
C78D C28D C76D 37(3) 6_565 6_565
C73D C28D C76D 126(3) 6_565 6_565
C21D C28D C76D 123(2) . 6_565
C41D C28D C76D 101.2(14) . 6_565
C27D C28D C76D 7.4(16) . 6_565
C65D C28D C76D 87.9(19) 6_565 6_565
C74D C28D C76D 87.0(16) 6_565 6_565
C78D C28D C67D 136(5) 6_565 6_565
C73D C28D C67D 34(2) 6_565 6_565
C21D C28D C67D 54.7(14) . 6_565
C41D C28D C67D 65.5(18) . 6_565
C27D C28D C67D 155.8(17) . 6_565
C65D C28D C67D 94.9(15) 6_565 6_565
C74D C28D C67D 77.2(16) 6_565 6_565
C76D C28D C67D 150(2) 6_565 6_565
C71D C29D C71D 79(2) . 6_565
C71D C29D C3D 161.8(15) . 6_565
C71D C29D C3D 106.7(8) 6_565 6_565
C71D C29D C3D 106.7(8) . .
C71D C29D C3D 161.8(15) 6_565 .
C3D C29D C3D 63(2) 6_565 .
C71D C29D C2D 116(2) . .
C71D C29D C2D 39.5(11) 6_565 .
C3D C29D C2D 67.2(12) 6_565 .
C3D C29D C2D 127(2) . .
C71D C29D C2D 39.5(12) . 6_565
C71D C29D C2D 116(2) 6_565 6_565
C3D C29D C2D 127(2) 6_565 6_565
C3D C29D C2D 67.2(12) . 6_565
C2D C29D C2D 145(3) . 6_565
C70D C30D C68D 152(6) 6_565 6_565
C70D C30D C47D 61(4) 6_565 .
C68D C30D C47D 100(2) 6_565 .
C70D C30D C42D 163(6) 6_565 .
C68D C30D C42D 37.0(16) 6_565 .
C47D C30D C42D 135(2) . .
C70D C30D C31D 64(5) 6_565 .
C68D C30D C31D 143.2(19) 6_565 .
C47D C30D C31D 109.3(19) . .
C42D C30D C31D 107.6(8) . .
C70D C30D C52D 63(4) 6_565 6_565
C68D C30D C52D 144(2) 6_565 6_565
C47D C30D C52D 112.2(19) . 6_565
C42D C30D C52D 107.2(11) . 6_565
C31D C30D C52D 7(2) . 6_565
C70D C30D C69D 47(4) 6_565 6_565
C68D C30D C69D 114(2) 6_565 6_565
C47D C30D C69D 14.0(14) . 6_565
C42D C30D C69D 148.8(19) . 6_565
C31D C30D C69D 96.6(16) . 6_565
C52D C30D C69D 99.0(16) 6_565 6_565
C52D C31D C70D 116(10) 6_565 6_565
C52D C31D C32D 91(9) 6_565 .
C70D C31D C32D 121(2) 6_565 .
C52D C31D C61D 82(9) 6_565 6_565
C70D C31D C61D 120(2) 6_565 6_565
C32D C31D C61D 11(2) . 6_565
C52D C31D C13D 79(8) 6_565 .
C70D C31D C13D 125.2(17) 6_565 .
C32D C31D C13D 110.3(18) . .
C61D C31D C13D 114.3(15) 6_565 .
C52D C31D C30D 122(10) 6_565 .
C70D C31D C30D 18.5(16) 6_565 .
C32D C31D C30D 133.6(19) . .
C61D C31D C30D 135.2(17) 6_565 .
C13D C31D C30D 107.5(8) . .
C61D C32D C57D 112(7) 6_565 .
C61D C32D C31D 96(6) 6_565 .
C57D C32D C31D 126(2) . .
C61D C32D C45D 100(7) 6_565 .
C57D C32D C45D 107(2) . .
C31D C32D C45D 113(2) . .
C61D C32D C52D 89(7) 6_565 6_565
C57D C32D C52D 125(2) . 6_565
C31D C32D C52D 9(2) . 6_565
C45D C32D C52D 119(2) . 6_565
C61D C32D C60D 80(7) 6_565 6_565
C57D C32D C60D 112.4(19) . 6_565
C31D C32D C60D 117.8(18) . 6_565
C45D C32D C60D 20.2(13) . 6_565
C52D C32D C60D 121.5(18) 6_565 6_565
C56D C33D C55D 120(4) 6_565 6_565
C56D C33D C22D 105(3) 6_565 .
C55D C33D C22D 136(2) 6_565 .
C56D C33D C44D 28(3) 6_565 .
C55D C33D C44D 100.4(19) 6_565 .
C22D C33D C44D 121(2) . .
C56D C33D C9D 67(3) 6_565 6_565
C55D C33D C9D 165(4) 6_565 6_565
C22D C33D C9D 41.0(15) . 6_565
C44D C33D C9D 80.1(18) . 6_565
C56D C33D C14D 130(3) 6_565 .
C55D C33D C14D 14(2) 6_565 .
C22D C33D C14D 125(2) . .
C44D C33D C14D 106.8(7) . .
C9D C33D C14D 152(2) 6_565 .
C56D C33D C4D 114(3) 6_565 6_565
C55D C33D C4D 126(2) 6_565 6_565
C22D C33D C4D 11.5(19) . 6_565
C44D C33D C4D 127.0(18) . 6_565
C9D C33D C4D 48.4(11) 6_565 6_565
C14D C33D C4D 113.9(18) . 6_565
C56D C33D C75D 163(4) 6_565 6_565
C55D C33D C75D 45.3(16) 6_565 6_565
C22D C33D C75D 91.3(17) . 6_565
C44D C33D C75D 135.5(16) . 6_565
C9D C33D C75D 125(2) 6_565 6_565
C14D C33D C75D 33.5(14) . 6_565
C4D C33D C75D 80.7(14) 6_565 6_565
C62D C34D C23D 109(2) 6_565 6_565
C62D C34D C35D 59.2(17) 6_565 .
C23D C34D C35D 156(3) 6_565 .
C62D C34D C24D 60.4(18) 6_565 .
C23D C34D C24D 48.6(10) 6_565 .
C35D C34D C24D 114.0(13) . .
C62D C34D C53D 70.1(15) 6_565 6_565
C23D C34D C53D 159(3) 6_565 6_565
C35D C34D C53D 11.0(9) . 6_565
C24D C34D C53D 124.2(13) . 6_565
C62D C34D C11D 165(3) 6_565 .
C23D C34D C11D 61.0(10) 6_565 .
C35D C34D C11D 125.0(9) . .
C24D C34D C11D 107.7(7) . .
C53D C34D C11D 114.8(10) 6_565 .
C53D C35D C62D 157(5) 6_565 6_565
C53D C35D C34D 121(4) 6_565 .
C62D C35D C34D 36.7(10) 6_565 .
C53D C35D C26D 12(7) 6_565 .
C62D C35D C26D 158.9(13) 6_565 .
C34D C35D C26D 122.9(10) . .
C53D C35D C80D 78(5) 6_565 6_565
C62D C35D C80D 124(2) 6_565 6_565
C34D C35D C80D 152(2) . 6_565
C26D C35D C80D 71.5(11) . 6_565
C53D C35D C36D 112(5) 6_565 .
C62D C35D C36D 90.3(17) 6_565 .
C34D C35D C36D 124.3(14) . .
C26D C35D C36D 105.8(7) . .
C80D C35D C36D 34.4(11) 6_565 .
C53D C35D C51D 32(3) 6_565 6_565
C62D C35D C51D 127.5(14) 6_565 6_565
C34D C35D C51D 90.9(9) . 6_565
C26D C35D C51D 32.1(7) . 6_565
C80D C35D C51D 101.4(12) 6_565 6_565
C36D C35D C51D 134.4(11) . 6_565
C53D C35D C63D 159(7) 6_565 6_565
C62D C35D C63D 42.5(11) 6_565 6_565
C34D C35D C63D 76.5(12) . 6_565
C26D C35D C63D 149.1(13) . 6_565
C80D C35D C63D 81.6(13) 6_565 6_565
C36D C35D C63D 48.2(11) . 6_565
C51D C35D C63D 153.2(16) 6_565 6_565
C48D C36D C80D 126(4) 6_565 6_565
C48D C36D C43D 30(3) 6_565 .
C80D C36D C43D 148(3) 6_565 .
C48D C36D C37D 91(3) 6_565 .
C80D C36D C37D 37.7(18) 6_565 .
C43D C36D C37D 119.1(16) . .
C48D C36D C35D 149(3) 6_565 .
C80D C36D C35D 71.0(19) 6_565 .
C43D C36D C35D 121.0(16) . .
C37D C36D C35D 108.6(7) . .
C48D C36D C63D 70(2) 6_565 6_565
C80D C36D C63D 150(3) 6_565 6_565
C43D C36D C63D 40.4(13) . 6_565
C37D C36D C63D 156.6(16) . 6_565
C35D C36D C63D 83.8(15) . 6_565
C48D C36D C53D 155(4) 6_565 6_565
C80D C36D C53D 60.6(16) 6_565 6_565
C43D C36D C53D 130.3(17) . 6_565
C37D C36D C53D 98.3(10) . 6_565
C35D C36D C53D 10.5(8) . 6_565
C63D C36D C53D 94.1(16) 6_565 6_565
C48D C36D C62D 117(3) 6_565 6_565
C80D C36D C62D 107(2) 6_565 6_565
C43D C36D C62D 86.9(13) . 6_565
C37D C36D C62D 143.1(10) . 6_565
C35D C36D C62D 36.2(9) . 6_565
C63D C36D C62D 47.8(9) 6_565 6_565
C53D C36D C62D 46.7(8) 6_565 6_565
C79D C37D C80D 95(3) 6_565 6_565
C79D C37D C75D 74(2) 6_565 6_565
C80D C37D C75D 155(3) 6_565 6_565
C79D C37D C38D 98(3) 6_565 .
C80D C37D C38D 151(3) 6_565 .
C75D C37D C38D 24.1(15) 6_565 .
C79D C37D C25D 25(2) 6_565 .
C80D C37D C25D 73.7(17) 6_565 .
C75D C37D C25D 99.6(17) 6_565 .
C38D C37D C25D 123.6(17) . .
C79D C37D C36D 127(3) 6_565 .
C80D C37D C36D 33.9(16) 6_565 .
C75D C37D C36D 141(2) 6_565 .
C38D C37D C36D 121.9(17) . .
C25D C37D C36D 107.4(7) . .
C79D C37D C48D 142(4) 6_565 6_565
C80D C37D C48D 58.4(19) 6_565 6_565
C75D C37D C48D 117.2(19) 6_565 6_565
C38D C37D C48D 96.5(16) . 6_565
C25D C37D C48D 130.0(13) . 6_565
C36D C37D C48D 25.4(11) . 6_565
C79D C37D C77D 116(3) 6_565 6_565
C80D C37D C77D 130(2) 6_565 6_565
C75D C37D C77D 44.5(11) 6_565 6_565
C38D C37D C77D 22.1(14) . 6_565
C25D C37D C77D 141.1(15) . 6_565
C36D C37D C77D 99.8(14) . 6_565
C48D C37D C77D 74.4(13) 6_565 6_565
C75D C38D C77D 150(9) 6_565 6_565
C75D C38D C39D 150(8) 6_565 .
C77D C38D C39D 1(3) 6_565 .
C75D C38D C14D 46(4) 6_565 .
C77D C38D C14D 114(3) 6_565 .
C39D C38D C14D 115(2) . .
C75D C38D C37D 72(4) 6_565 .
C77D C38D C37D 120(3) 6_565 .
C39D C38D C37D 119(2) . .
C14D C38D C37D 118(2) . .
C75D C38D C79D 43(4) 6_565 6_565
C77D C38D C79D 142(4) 6_565 6_565
C39D C38D C79D 140(3) . 6_565
C14D C38D C79D 88.5(18) . 6_565
C37D C38D C79D 29.7(12) . 6_565
C75D C38D C55D 34(3) 6_565 6_565
C77D C38D C55D 125(3) 6_565 6_565
C39D C38D C55D 126(2) . 6_565
C14D C38D C55D 11.7(15) . 6_565
C37D C38D C55D 106.8(18) . 6_565
C79D C38D C55D 77.2(14) 6_565 6_565
C75D C38D C76D 141(7) 6_565 6_565
C77D C38D C76D 37(2) 6_565 6_565
C39D C38D C76D 35.5(16) . 6_565
C14D C38D C76D 142(2) . 6_565
C37D C38D C76D 83.1(16) . 6_565
C79D C38D C76D 107.2(19) 6_565 6_565
C55D C38D C76D 149(2) 6_565 6_565
C77D C39D C76D 104(5) 6_565 6_565
C77D C39D C72D 102(5) 6_565 6_565
C76D C39D C72D 146(3) 6_565 6_565
C77D C39D C38D 2(5) 6_565 .
C76D C39D C38D 102(3) 6_565 .
C72D C39D C38D 104(2) 6_565 .
C77D C39D C27D 121(6) 6_565 .
C76D C39D C27D 16.4(18) 6_565 .
C72D C39D C27D 131.3(19) 6_565 .
C38D C39D C27D 118(2) . .
C77D C39D C40D 123(6) 6_565 .
C76D C39D C40D 123(2) 6_565 .
C72D C39D C40D 23.1(18) 6_565 .
C38D C39D C40D 124(2) . .
C27D C39D C40D 108.3(8) . .
C77D C39D C75D 9(7) 6_565 6_565
C76D C39D C75D 104(2) 6_565 6_565
C72D C39D C75D 99(2) 6_565 6_565
C38D C39D C75D 9(2) . 6_565
C27D C39D C75D 120.0(19) . 6_565
C40D C39D C75D 117(2) . 6_565
C72D C40D C74D 168(8) 6_565 6_565
C72D C40D C47D 71(4) 6_565 .
C74D C40D C47D 114(3) 6_565 .
C72D C40D C41D 159(4) 6_565 .
C74D C40D C41D 13(2) 6_565 .
C47D C40D C41D 127(2) . .
C72D C40D C39D 52(4) 6_565 .
C74D C40D C39D 119(2) 6_565 .
C47D C40D C39D 119(2) . .
C41D C40D C39D 107.5(8) . .
C72D C40D C69D 56(3) 6_565 6_565
C74D C40D C69D 129(3) 6_565 6_565
C47D C40D C69D 15.1(15) . 6_565
C41D C40D C69D 142(2) . 6_565
C39D C40D C69D 105(2) . 6_565
C72D C40D C77D 40(3) 6_565 6_565
C74D C40D C77D 130(3) 6_565 6_565
C47D C40D C77D 105(2) . 6_565
C41D C40D C77D 119.2(16) . 6_565
C39D C40D C77D 13.9(14) . 6_565
C69D C40D C77D 91.8(17) 6_565 6_565
C72D C40D C68D 136(4) 6_565 6_565
C74D C40D C68D 47.9(19) 6_565 6_565
C47D C40D C68D 65.8(16) . 6_565
C41D C40D C68D 61.0(16) . 6_565
C39D C40D C68D 155(2) . 6_565
C69D C40D C68D 80.9(15) 6_565 6_565
C77D C40D C68D 151(3) 6_565 6_565
C74D C41D C73D 145(7) 6_565 6_565
C74D C41D C20D 94(4) 6_565 .
C73D C41D C20D 94(3) 6_565 .
C74D C41D C28D 127(4) 6_565 .
C73D C41D C28D 30(3) 6_565 .
C20D C41D C28D 124(3) . .
C74D C41D C40D 22(4) 6_565 .
C73D C41D C40D 134(3) 6_565 .
C20D C41D C40D 116(3) . .
C28D C41D C40D 108.7(8) . .
C74D C41D C68D 53(4) 6_565 6_565
C73D C41D C68D 132(4) 6_565 6_565
C20D C41D C68D 42.8(15) . 6_565
C28D C41D C68D 156(2) . 6_565
C40D C41D C68D 74.2(18) . 6_565
C74D C41D C67D 142(5) 6_565 6_565
C73D C41D C67D 41(2) 6_565 6_565
C20D C41D C67D 54.1(15) . 6_565
C28D C41D C67D 71.2(18) . 6_565
C40D C41D C67D 156.1(18) . 6_565
C68D C41D C67D 96.3(15) 6_565 6_565
C74D C41D C78D 114(4) 6_565 6_565
C73D C41D C78D 40(2) 6_565 6_565
C20D C41D C78D 129(3) . 6_565
C28D C41D C78D 13.8(13) . 6_565
C40D C41D C78D 95.9(13) . 6_565
C68D C41D C78D 148(2) 6_565 6_565
C67D C41D C78D 80.7(17) 6_565 6_565
C49D C42D C68D 131(3) 6_565 6_565
C49D C42D C20D 69(3) 6_565 .
C68D C42D C20D 62(2) 6_565 .
C49D C42D C30D 165(5) 6_565 .
C68D C42D C30D 47(2) 6_565 .
C20D C42D C30D 107.5(18) . .
C49D C42D C12D 68(2) 6_565 .
C68D C42D C12D 154(3) 6_565 .
C20D C42D C12D 133.3(19) . .
C30D C42D C12D 108.8(8) . .
C49D C42D C70D 168(5) 6_565 6_565
C68D C42D C70D 50.2(19) 6_565 6_565
C20D C42D C70D 111.1(17) . 6_565
C30D C42D C70D 4.1(15) . 6_565
C12D C42D C70D 106.6(12) . 6_565
C49D C42D C50D 23(3) 6_565 6_565
C68D C42D C50D 108(2) 6_565 6_565
C20D C42D C50D 45.8(17) . 6_565
C30D C42D C50D 148.5(15) . 6_565
C12D C42D C50D 89.4(14) . 6_565
C70D C42D C50D 152.5(18) 6_565 6_565
C48D C43D C63D 100(3) 6_565 6_565
C48D C43D C76D 72(2) 6_565 6_565
C63D C43D C76D 171(3) 6_565 6_565
C48D C43D C19D 139(3) 6_565 .
C63D C43D C19D 45.2(17) 6_565 .
C76D C43D C19D 140(2) 6_565 .
C48D C43D C27D 91(3) 6_565 .
C63D C43D C27D 169(3) 6_565 .
C76D C43D C27D 19.2(17) 6_565 .
C19D C43D C27D 124(2) . .
C48D C43D C36D 25(2) 6_565 .
C63D C43D C36D 75.5(18) 6_565 .
C76D C43D C36D 96.3(19) 6_565 .
C19D C43D C36D 115.0(19) . .
C27D C43D C36D 116(2) . .
C48D C43D C64D 148(3) 6_565 6_565
C63D C43D C64D 49.2(15) 6_565 6_565
C76D C43D C64D 138(2) 6_565 6_565
C19D C43D C64D 12.0(15) . 6_565
C27D C43D C64D 119.5(19) . 6_565
C36D C43D C64D 123.2(18) . 6_565
C48D C43D C78D 122(3) 6_565 6_565
C63D C43D C78D 135(2) 6_565 6_565
C76D C43D C78D 51.1(12) 6_565 6_565
C19D C43D C78D 90.5(16) . 6_565
C27D C43D C78D 33.4(16) . 6_565
C36D C43D C78D 143.5(19) . 6_565
C64D C43D C78D 86.6(15) 6_565 6_565
C48D C43D C65D 160(3) 6_565 6_565
C63D C43D C65D 92(2) 6_565 6_565
C76D C43D C65D 94.3(16) 6_565 6_565
C19D C43D C65D 48.3(12) . 6_565
C27D C43D C65D 76.3(16) . 6_565
C36D C43D C65D 158.2(19) . 6_565
C64D C43D C65D 43.5(9) 6_565 6_565
C78D C43D C65D 43.2(9) 6_565 6_565
C59D C44D C56D 137(5) 6_565 6_565
C59D C44D C18D 90(3) 6_565 .
C56D C44D C18D 104(3) 6_565 .
C59D C44D C45D 68(3) 6_565 .
C56D C44D C45D 124(2) 6_565 .
C18D C44D C45D 129(2) . .
C59D C44D C33D 147(3) 6_565 .
C56D C44D C33D 19.0(19) 6_565 .
C18D C44D C33D 114(2) . .
C45D C44D C33D 108.5(8) . .
C59D C44D C60D 56(3) 6_565 6_565
C56D C44D C60D 123(3) 6_565 6_565
C18D C44D C60D 133.6(19) . 6_565
C45D C44D C60D 16.9(12) . 6_565
C33D C44D C60D 111.0(12) . 6_565
C59D C44D C58D 55(2) 6_565 6_565
C56D C44D C58D 150(3) 6_565 6_565
C18D C44D C58D 46.5(10) . 6_565
C45D C44D C58D 84.7(16) . 6_565
C33D C44D C58D 157.1(16) . 6_565
C60D C44D C58D 87.2(13) 6_565 6_565
C59D C44D C9D 144(4) 6_565 6_565
C56D C44D C9D 43(2) 6_565 6_565
C18D C44D C9D 63.6(14) . 6_565
C45D C44D C9D 147.5(16) . 6_565
C33D C44D C9D 50.2(13) . 6_565
C60D C44D C9D 159.1(16) 6_565 6_565
C58D C44D C9D 109.0(14) 6_565 6_565
C59D C44D C55D 126(4) 6_565 6_565
C56D C44D C55D 46.5(14) 6_565 6_565
C18D C44D C55D 143(2) . 6_565
C45D C44D C55D 78.1(12) . 6_565
C33D C44D C55D 31.2(11) . 6_565
C60D C44D C55D 79.9(12) 6_565 6_565
C58D C44D C55D 159.0(19) 6_565 6_565
C9D C44D C55D 80.7(13) 6_565 6_565
C60D C45D C59D 89(4) 6_565 6_565
C60D C45D C32D 94(3) 6_565 .
C59D C45D C32D 114(2) 6_565 .
C60D C45D C54D 81(4) 6_565 6_565
C59D C45D C54D 114.2(19) 6_565 6_565
C32D C45D C54D 132(2) . 6_565
C60D C45D C61D 83(3) 6_565 6_565
C59D C45D C61D 115(2) 6_565 6_565
C32D C45D C61D 10(2) . 6_565
C54D C45D C61D 128(2) 6_565 6_565
C60D C45D C44D 108(4) 6_565 .
C59D C45D C44D 24.7(11) 6_565 .
C32D C45D C44D 127(2) . .
C54D C45D C44D 100.3(15) 6_565 .
C61D C45D C44D 132(2) 6_565 .
C60D C45D C46D 95(4) 6_565 .
C59D C45D C46D 127.3(13) 6_565 .
C32D C45D C46D 119(2) . .
C54D C45D C46D 18.6(14) 6_565 .
C61D C45D C46D 118(2) 6_565 .
C44D C45D C46D 108.1(7) . .
C54D C46D C69D 133(7) 6_565 6_565
C54D C46D C47D 150(6) 6_565 .
C69D C46D C47D 17(3) 6_565 .
C54D C46D C14D 74(5) 6_565 .
C69D C46D C14D 122(3) 6_565 .
C47D C46D C14D 118(2) . .
C54D C46D C45D 75(5) 6_565 .
C69D C46D C45D 127(3) 6_565 .
C47D C46D C45D 121(2) . .
C14D C46D C45D 107.6(7) . .
C54D C46D C60D 61(4) 6_565 6_565
C69D C46D C60D 125(3) 6_565 6_565
C47D C46D C60D 126(2) . 6_565
C14D C46D C60D 113.2(13) . 6_565
C45D C46D C60D 18.8(12) . 6_565
C54D C46D C55D 61(4) 6_565 6_565
C69D C46D C55D 142(3) 6_565 6_565
C47D C46D C55D 137(2) . 6_565
C14D C46D C55D 19.9(10) . 6_565
C45D C46D C55D 89.3(13) . 6_565
C60D C46D C55D 93.3(17) 6_565 6_565
C69D C47D C70D 110(5) 6_565 6_565
C69D C47D C72D 100(4) 6_565 6_565
C70D C47D C72D 150(3) 6_565 6_565
C69D C47D C40D 125(5) 6_565 .
C70D C47D C40D 125(3) 6_565 .
C72D C47D C40D 25.5(17) 6_565 .
C69D C47D C46D 29(5) 6_565 .
C70D C47D C46D 110(2) 6_565 .
C72D C47D C46D 96(2) 6_565 .
C40D C47D C46D 120(2) . .
C69D C47D C30D 129(5) 6_565 .
C70D C47D C30D 19.2(17) 6_565 .
C72D C47D C30D 131(3) 6_565 .
C40D C47D C30D 106(2) . .
C46D C47D C30D 122(2) . .
C69D C47D C54D 22(5) 6_565 6_565
C70D C47D C54D 111(2) 6_565 6_565
C72D C47D C54D 97.3(18) 6_565 6_565
C40D C47D C54D 122(2) . 6_565
C46D C47D C54D 7.4(17) . 6_565
C30D C47D C54D 125(2) . 6_565
C69D C47D C68D 162(5) 6_565 6_565
C70D C47D C68D 51.7(12) 6_565 6_565
C72D C47D C68D 98.2(19) 6_565 6_565
C40D C47D C68D 72.9(18) . 6_565
C46D C47D C68D 148(3) . 6_565
C30D C47D C68D 33.4(14) . 6_565
C54D C47D C68D 154(2) 6_565 6_565
C69D C47D C74D 151(5) 6_565 6_565
C70D C47D C74D 98.5(19) 6_565 6_565
C72D C47D C74D 51.5(12) 6_565 6_565
C40D C47D C74D 26.2(16) . 6_565
C46D C47D C74D 139(2) . 6_565
C30D C47D C74D 79.9(17) . 6_565
C54D C47D C74D 143(2) 6_565 6_565
C68D C47D C74D 46.8(8) 6_565 6_565
C36D C48D C43D 125(4) 6_565 6_565
C36D C48D C76D 160(4) 6_565 .
C43D C48D C76D 72(3) 6_565 .
C36D C48D C80D 30(2) 6_565 .
C43D C48D C80D 147(3) 6_565 .
C76D C48D C80D 130(2) . .
C36D C48D C63D 82(2) 6_565 .
C43D C48D C63D 44(2) 6_565 .
C76D C48D C63D 116(2) . .
C80D C48D C63D 107.8(8) . .
C36D C48D C27D 172(4) 6_565 6_565
C43D C48D C27D 58(2) 6_565 6_565
C76D C48D C27D 14.6(16) . 6_565
C80D C48D C27D 143(2) . 6_565
C63D C48D C27D 101(2) . 6_565
C36D C48D C37D 64(2) 6_565 6_565
C43D C48D C37D 161(4) 6_565 6_565
C76D C48D C37D 97(2) . 6_565
C80D C48D C37D 35.3(12) . 6_565
C63D C48D C37D 142.7(14) . 6_565
C27D C48D C37D 111.3(18) 6_565 6_565
C42D C49D C20D 83(3) 6_565 6_565
C42D C49D C50D 146(4) 6_565 .
C20D C49D C50D 63(2) 6_565 .
C42D C49D C12D 86(2) 6_565 .
C20D C49D C12D 158(3) 6_565 .
C50D C49D C12D 124(2) . .
C42D C49D C68D 28(2) 6_565 .
C20D C49D C68D 54.9(18) 6_565 .
C50D C49D C68D 118(2) . .
C12D C49D C68D 112.1(19) . .
C42D C49D C17D 135(3) 6_565 6_565
C20D C49D C17D 52.7(12) 6_565 6_565
C50D C49D C17D 10.6(19) . 6_565
C12D C49D C17D 132(2) . 6_565
C68D C49D C17D 107(2) . 6_565
C42D C49D C49D 131(3) 6_565 6_565
C20D C49D C49D 133.1(17) 6_565 6_565
C50D C49D C49D 76.3(16) . 6_565
C12D C49D C49D 47.5(11) . 6_565
C68D C49D C49D 149.1(16) . 6_565
C17D C49D C49D 84.6(13) 6_565 6_565
C17D C50D C50D 115(6) 6_565 6_565
C17D C50D C49D 131(7) 6_565 .
C50D C50D C49D 103.7(16) 6_565 .
C17D C50D C20D 77(6) 6_565 6_565
C50D C50D C20D 150.1(14) 6_565 6_565
C49D C50D C20D 55.5(15) . 6_565
C17D C50D C17D 100(6) 6_565 .
C50D C50D C17D 15.0(10) 6_565 .
C49D C50D C17D 116(2) . .
C20D C50D C17D 151(2) 6_565 .
C17D C50D C67D 9(6) 6_565 .
C50D C50D C67D 123.5(10) 6_565 .
C49D C50D C67D 123(2) . .
C20D C50D C67D 68.4(17) 6_565 .
C17D C50D C67D 108.5(8) . .
C17D C50D C16D 17(5) 6_565 6_565
C50D C50D C16D 98.0(14) 6_565 6_565
C49D C50D C16D 142(2) . 6_565
C20D C50D C16D 90.9(19) 6_565 6_565
C17D C50D C16D 83.0(15) . 6_565
C67D C50D C16D 25.5(14) . 6_565
C17D C50D C42D 120(6) 6_565 6_565
C50D C50D C42D 112.6(10) 6_565 6_565
C49D C50D C42D 10.8(12) . 6_565
C20D C50D C42D 45.0(10) 6_565 6_565
C17D C50D C42D 124.0(19) . 6_565
C67D C50D C42D 112.7(17) . 6_565
C16D C50D C42D 131.5(19) 6_565 6_565
C26D C51D C15D 106.8(18) 6_565 6_565
C26D C51D C53D 61.0(17) 6_565 .
C15D C51D C53D 153(3) 6_565 .
C26D C51D C5D 62.2(15) 6_565 .
C15D C51D C5D 44.6(11) 6_565 .
C53D C51D C5D 117.9(15) . .
C26D C51D C1D 165(2) 6_565 .
C15D C51D C1D 63.0(11) 6_565 .
C53D C51D C1D 122.3(10) . .
C5D C51D C1D 106.7(7) . .
C26D C51D C35D 68.0(14) 6_565 6_565
C15D C51D C35D 151(3) 6_565 6_565
C53D C51D C35D 7.6(9) . 6_565
C5D C51D C35D 122.5(12) . 6_565
C1D C51D C35D 114.7(10) . 6_565
C31D C52D C32D 81(9) 6_565 6_565
C31D C52D C61D 90(10) 6_565 .
C32D C52D C61D 11(2) 6_565 .
C31D C52D C13D 93(8) 6_565 .
C32D C52D C13D 111(2) 6_565 .
C61D C52D C13D 117(2) . .
C31D C52D C70D 56(10) 6_565 .
C32D C52D C70D 112(2) 6_565 .
C61D C52D C70D 113.5(19) . .
C13D C52D C70D 119(2) . .
C31D C52D C30D 51(9) 6_565 6_565
C32D C52D C30D 122(2) 6_565 6_565
C61D C52D C30D 126(2) . 6_565
C13D C52D C30D 102(2) . 6_565
C70D C52D C30D 16.9(14) . 6_565
C35D C53D C26D 164(10) 6_565 6_565
C35D C53D C51D 141(4) 6_565 .
C26D C53D C51D 39.7(10) 6_565 .
C35D C53D C62D 18(4) 6_565 .
C26D C53D C62D 161.8(17) 6_565 .
C51D C53D C62D 124.8(11) . .
C35D C53D C80D 89(5) 6_565 .
C26D C53D C80D 82.1(19) 6_565 .
C51D C53D C80D 118.0(19) . .
C62D C53D C80D 106.3(8) . .
C35D C53D C34D 48(3) 6_565 6_565
C26D C53D C34D 133.6(14) 6_565 6_565
C51D C53D C34D 94.4(10) . 6_565
C62D C53D C34D 30.8(8) . 6_565
C80D C53D C34D 132.8(14) . 6_565
C35D C53D C36D 57(4) 6_565 6_565
C26D C53D C36D 114(2) 6_565 6_565
C51D C53D C36D 146(2) . 6_565
C62D C53D C36D 74.7(10) . 6_565
C80D C53D C36D 32.1(10) . 6_565
C34D C53D C36D 103.7(12) 6_565 6_565
C46D C54D C69D 31(5) 6_565 .
C46D C54D C14D 87(5) 6_565 6_565
C69D C54D C14D 102.2(19) . 6_565
C46D C54D C45D 87(5) 6_565 6_565
C69D C54D C45D 105(2) . 6_565
C14D C54D C45D 113(3) 6_565 6_565
C46D C54D C60D 102(5) 6_565 .
C69D C54D C60D 111.5(18) . .
C14D C54D C60D 128.0(18) 6_565 .
C45D C54D C60D 20.9(13) 6_565 .
C46D C54D C55D 103(5) 6_565 .
C69D C54D C55D 123.5(18) . .
C14D C54D C55D 22.3(13) 6_565 .
C45D C54D C55D 98.5(14) 6_565 .
C60D C54D C55D 108.6(8) . .
C46D C54D C47D 22(4) 6_565 6_565
C69D C54D C47D 9(2) . 6_565
C14D C54D C47D 97.6(17) 6_565 6_565
C45D C54D C47D 100.3(17) 6_565 6_565
C60D C54D C47D 109.6(15) . 6_565
C55D C54D C47D 117.7(16) . 6_565
C14D C55D C33D 139(7) 6_565 6_565
C14D C55D C75D 43(4) 6_565 .
C33D C55D C75D 103(3) 6_565 .
C14D C55D C54D 75(4) 6_565 .
C33D C55D C54D 129(2) 6_565 .
C75D C55D C54D 117.9(19) . .
C14D C55D C56D 154(6) 6_565 .
C33D C55D C56D 22.9(15) 6_565 .
C75D C55D C56D 126(2) . .
C54D C55D C56D 108.0(8) . .
C14D C55D C46D 64(3) 6_565 6_565
C33D C55D C46D 129(3) 6_565 6_565
C75D C55D C46D 105(2) . 6_565
C54D C55D C46D 16.5(14) . 6_565
C56D C55D C46D 112.1(16) . 6_565
C14D C55D C38D 30(3) 6_565 6_565
C33D C55D C38D 116(2) 6_565 6_565
C75D C55D C38D 13.3(15) . 6_565
C54D C55D C38D 104.9(15) . 6_565
C56D C55D C38D 137.7(18) . 6_565
C46D C55D C38D 93.1(15) 6_565 6_565
C14D C55D C44D 138(6) 6_565 6_565
C33D C55D C44D 48.4(15) 6_565 6_565
C75D C55D C44D 140(3) . 6_565
C54D C55D C44D 80.7(10) . 6_565
C56D C55D C44D 28.3(10) . 6_565
C46D C55D C44D 83.8(16) 6_565 6_565
C38D C55D C44D 146(2) 6_565 6_565
C33D C56D C44D 133(5) 6_565 6_565
C33D C56D C9D 87(3) 6_565 .
C44D C56D C9D 109(3) 6_565 .
C33D C56D C55D 38(3) 6_565 .
C44D C56D C55D 105(2) 6_565 .
C9D C56D C55D 123.1(19) . .
C33D C56D C59D 142(3) 6_565 .
C44D C56D C59D 16.6(18) 6_565 .
C9D C56D C59D 118(2) . .
C55D C56D C59D 107.4(8) . .
C33D C56D C22D 54(3) 6_565 6_565
C44D C56D C22D 141(3) 6_565 6_565
C9D C56D C22D 36.8(12) . 6_565
C55D C56D C22D 91.2(17) . 6_565
C59D C56D C22D 154.1(19) . 6_565
C33D C56D C18D 141(5) 6_565 6_565
C44D C56D C18D 46.0(19) 6_565 6_565
C9D C56D C18D 65.8(17) . 6_565
C55D C56D C18D 144.0(12) . 6_565
C59D C56D C18D 52.2(10) . 6_565
C22D C56D C18D 102.3(16) 6_565 6_565
C33D C56D C14D 35(2) 6_565 6_565
C44D C56D C14D 103(2) 6_565 6_565
C9D C56D C14D 118.3(19) . 6_565
C55D C56D C14D 7.2(16) . 6_565
C59D C56D C14D 107.6(13) . 6_565
C22D C56D C14D 88.6(14) 6_565 6_565
C18D C56D C14D 138.6(19) 6_565 6_565
C32D C57D C32D 119(3) 6_565 .
C32D C57D C58D 106.2(13) 6_565 .
C32D C57D C58D 122.6(18) . .
C32D C57D C58D 122.6(18) 6_565 6_565
C32D C57D C58D 106.2(14) . 6_565
C58D C57D C58D 17.4(14) . 6_565
C32D C57D C61D 121.9(16) 6_565 6_565
C32D C57D C61D 10(2) . 6_565
C58D C57D C61D 125.6(12) . 6_565
C58D C57D C61D 108.4(8) 6_565 6_565
C32D C57D C61D 10(2) 6_565 .
C32D C57D C61D 121.9(16) . .
C58D C57D C61D 108.4(8) . .
C58D C57D C61D 125.6(12) 6_565 .
C61D C57D C61D 123.4(15) 6_565 .
C58D C58D C18D 101.6(14) 6_565 6_565
C58D C58D C18D 60.7(12) 6_565 .
C18D C58D C18D 41(2) 6_565 .
C58D C58D C57D 81.3(7) 6_565 .
C18D C58D C57D 151.1(15) 6_565 .
C18D C58D C57D 132.7(16) . .
C58D C58D C59D 167.6(7) 6_565 .
C18D C58D C59D 66.1(16) 6_565 .
C18D C58D C59D 106.9(16) . .
C57D C58D C59D 108.5(7) . .
C58D C58D C44D 148.4(10) 6_565 6_565
C18D C58D C44D 51.5(12) 6_565 6_565
C18D C58D C44D 90.8(17) . 6_565
C57D C58D C44D 113.9(13) . 6_565
C59D C58D C44D 20.4(10) . 6_565
C58D C58D C59D 9.6(6) 6_565 6_565
C18D C58D C59D 92.1(14) 6_565 6_565
C18D C58D C59D 51.3(11) . 6_565
C57D C58D C59D 88.9(12) . 6_565
C59D C58D C59D 158.0(13) . 6_565
C44D C58D C59D 139.3(12) 6_565 6_565
C44D C59D C45D 87(3) 6_565 6_565
C44D C59D C60D 103(3) 6_565 .
C45D C59D C60D 21.0(13) 6_565 .
C44D C59D C58D 104(3) 6_565 .
C45D C59D C58D 99.7(14) 6_565 .
C60D C59D C58D 108.3(7) . .
C44D C59D C56D 26(3) 6_565 .
C45D C59D C56D 99.3(14) 6_565 .
C60D C59D C56D 107.8(7) . .
C58D C59D C56D 124.5(13) . .
C44D C59D C18D 66(3) 6_565 6_565
C45D C59D C18D 126.5(19) 6_565 6_565
C60D C59D C18D 146.3(14) . 6_565
C58D C59D C18D 50.5(10) . 6_565
C56D C59D C18D 76.6(14) . 6_565
C44D C59D C58D 102(3) 6_565 6_565
C45D C59D C58D 101.1(13) 6_565 6_565
C60D C59D C58D 110.5(7) . 6_565
C58D C59D C58D 2.9(2) . 6_565
C56D C59D C58D 121.7(12) . 6_565
C18D C59D C58D 47.7(11) 6_565 6_565
C45D C60D C54D 78(4) 6_565 .
C45D C60D C59D 70(4) 6_565 .
C54D C60D C59D 108.3(7) . .
C45D C60D C61D 76(3) 6_565 .
C54D C60D C61D 124.5(13) . .
C59D C60D C61D 107.8(8) . .
C45D C60D C32D 66(3) 6_565 6_565
C54D C60D C32D 121.0(18) . 6_565
C59D C60D C32D 101.9(12) . 6_565
C61D C60D C32D 10.2(19) . 6_565
C45D C60D C46D 67(4) 6_565 6_565
C54D C60D C46D 16.7(14) . 6_565
C59D C60D C46D 112.7(14) . 6_565
C61D C60D C46D 108.7(15) . 6_565
C32D C60D C46D 104.4(19) 6_565 6_565
C45D C60D C44D 55(3) 6_565 6_565
C54D C60D C44D 89.8(10) . 6_565
C59D C60D C44D 20.6(9) . 6_565
C61D C60D C44D 113.5(13) . 6_565
C32D C60D C44D 105.0(18) 6_565 6_565
C46D C60D C44D 92.4(15) 6_565 6_565
C32D C61D C52D 80(7) 6_565 .
C32D C61D C31D 73(7) 6_565 6_565
C52D C61D C31D 9(2) . 6_565
C32D C61D C45D 70(7) 6_565 6_565
C52D C61D C45D 113(2) . 6_565
C31D C61D C45D 106(2) 6_565 6_565
C32D C61D C57D 58(6) 6_565 .
C52D C61D C57D 115.0(17) . .
C31D C61D C57D 113.6(16) 6_565 .
C45D C61D C57D 97.4(15) 6_565 .
C32D C61D C60D 90(7) 6_565 .
C52D C61D C60D 121.8(16) . .
C31D C61D C60D 116.0(15) 6_565 .
C45D C61D C60D 20.4(12) 6_565 .
C57D C61D C60D 107.0(7) . .
C34D C62D C35D 84.0(19) 6_565 6_565
C34D C62D C24D 86.6(19) 6_565 6_565
C35D C62D C24D 150(3) 6_565 6_565
C34D C62D C23D 38.7(12) 6_565 .
C35D C62D C23D 119.3(14) 6_565 .
C24D C62D C23D 48.1(10) 6_565 .
C34D C62D C63D 151(3) 6_565 .
C35D C62D C63D 105.5(16) 6_565 .
C24D C62D C63D 71.8(17) 6_565 .
C23D C62D C63D 118.3(18) . .
C34D C62D C53D 79.0(16) 6_565 .
C35D C62D C53D 5.2(12) 6_565 .
C24D C62D C53D 149.6(18) 6_565 .
C23D C62D C53D 114.8(10) . .
C63D C62D C53D 110.5(8) . .
C34D C62D C36D 133(2) 6_565 6_565
C35D C62D C36D 53.4(12) 6_565 6_565
C24D C62D C36D 119.7(19) 6_565 6_565
C23D C62D C36D 148(2) . 6_565
C63D C62D C36D 52.4(9) . 6_565
C53D C62D C36D 58.6(8) . 6_565
C34D C62D C19D 126(3) 6_565 6_565
C35D C62D C19D 123(2) 6_565 6_565
C24D C62D C19D 45.8(11) 6_565 6_565
C23D C62D C19D 91.1(14) . 6_565
C63D C62D C19D 27.2(12) . 6_565
C53D C62D C19D 127.0(14) . 6_565
C36D C62D C19D 74.7(11) 6_565 6_565
C19D C63D C43D 88(2) 6_565 6_565
C19D C63D C64D 18(2) 6_565 .
C43D C63D C64D 97(2) 6_565 .
C19D C63D C62D 112(3) 6_565 .
C43D C63D C62D 140(2) 6_565 .
C64D C63D C62D 113(2) . .
C19D C63D C48D 120(3) 6_565 .
C43D C63D C48D 36.1(18) 6_565 .
C64D C63D C48D 132(2) . .
C62D C63D C48D 107.1(8) . .
C19D C63D C36D 140(3) 6_565 6_565
C43D C63D C36D 64.0(16) 6_565 6_565
C64D C63D C36D 157(3) . 6_565
C62D C63D C36D 79.8(11) . 6_565
C48D C63D C36D 28.0(11) . 6_565
C19D C63D C24D 64.8(18) 6_565 6_565
C43D C63D C24D 145(3) 6_565 6_565
C64D C63D C24D 64.1(17) . 6_565
C62D C63D C24D 48.8(13) . 6_565
C48D C63D C24D 144.2(13) . 6_565
C36D C63D C24D 123.9(17) 6_565 6_565
C19D C63D C35D 131(2) 6_565 6_565
C43D C63D C35D 109.1(19) 6_565 6_565
C64D C63D C35D 140(2) . 6_565
C62D C63D C35D 32.0(8) . 6_565
C48D C63D C35D 75.1(9) . 6_565
C36D C63D C35D 48.0(9) 6_565 6_565
C24D C63D C35D 77.6(12) 6_565 6_565
C19D C64D C2D 98(4) 6_565 6_565
C19D C64D C63D 35(4) 6_565 .
C2D C64D C63D 132(3) 6_565 .
C19D C64D C3D 109(5) 6_565 .
C2D C64D C3D 71.1(11) 6_565 .
C63D C64D C3D 124(2) . .
C19D C64D C65D 88(4) 6_565 .
C2D C64D C65D 36.0(11) 6_565 .
C63D C64D C65D 110(2) . .
C3D C64D C65D 107.1(8) . .
C19D C64D C24D 68(4) 6_565 6_565
C2D C64D C24D 121(2) 6_565 6_565
C63D C64D C24D 63.8(16) . 6_565
C3D C64D C24D 61.6(17) . 6_565
C65D C64D C24D 145.4(17) . 6_565
C19D C64D C43D 34(4) 6_565 6_565
C2D C64D C43D 104(2) 6_565 6_565
C63D C64D C43D 34.0(14) . 6_565
C3D C64D C43D 142.0(17) . 6_565
C65D C64D C43D 76.0(18) . 6_565
C24D C64D C43D 93.8(14) 6_565 6_565
C2D C65D C21D 92(3) 6_565 6_565
C2D C65D C71D 42.2(19) 6_565 .
C21D C65D C71D 51(2) 6_565 .
C2D C65D C78D 144(4) 6_565 .
C21D C65D C78D 73(2) 6_565 .
C71D C65D C78D 119(2) . .
C2D C65D C64D 65(2) 6_565 .
C21D C65D C64D 156(2) 6_565 .
C71D C65D C64D 107.0(8) . .
C78D C65D C64D 121(3) . .
C2D C65D C19D 72(2) 6_565 6_565
C21D C65D C19D 148(3) 6_565 6_565
C71D C65D C19D 112.3(16) . 6_565
C78D C65D C19D 104(2) . 6_565
C64D C65D C19D 20.4(14) . 6_565
C2D C65D C28D 139(3) 6_565 6_565
C21D C65D C28D 53.3(15) 6_565 6_565
C71D C65D C28D 103(2) . 6_565
C78D C65D C28D 21.4(15) . 6_565
C64D C65D C28D 143(2) . 6_565
C19D C65D C28D 125(2) 6_565 6_565
C2D C65D C43D 113(3) 6_565 6_565
C21D C65D C43D 129(2) 6_565 6_565
C71D C65D C43D 141.6(14) . 6_565
C78D C65D C43D 60.7(17) . 6_565
C64D C65D C43D 60.5(16) . 6_565
C19D C65D C43D 44.1(11) 6_565 6_565
C28D C65D C43D 82.1(15) 6_565 6_565
C16D C66D C66D 128(3) 6_565 6_565
C16D C66D C71D 117(4) 6_565 .
C66D C66D C71D 108.3(16) 6_565 .
C16D C66D C16D 108(3) 6_565 .
C66D C66D C16D 20.4(10) 6_565 .
C71D C66D C16D 125(2) . .
C16D C66D C67D 2(3) 6_565 .
C66D C66D C67D 130.1(10) 6_565 .
C71D C66D C67D 114(2) . .
C16D C66D C67D 109.7(8) . .
C16D C66D C21D 72(3) 6_565 6_565
C66D C66D C21D 149.3(11) 6_565 6_565
C71D C66D C21D 45.6(16) . 6_565
C16D C66D C21D 154.1(19) . 6_565
C67D C66D C21D 69.1(16) . 6_565
C16D C66D C71D 156(3) 6_565 6_565
C66D C66D C71D 42.8(9) 6_565 6_565
C71D C66D C71D 65(2) . 6_565
C16D C66D C71D 61.0(14) . 6_565
C67D C66D C71D 155.9(14) . 6_565
C21D C66D C71D 108.8(14) 6_565 6_565
C16D C66D C17D 29(2) 6_565 6_565
C66D C66D C17D 98.9(12) 6_565 6_565
C71D C66D C17D 139(2) . 6_565
C16D C66D C17D 78.5(16) . 6_565
C67D C66D C17D 31.2(16) . 6_565
C21D C66D C17D 97.4(17) 6_565 6_565
C71D C66D C17D 133.3(17) 6_565 6_565
C16D C67D C17D 101(4) 6_565 6_565
C16D C67D C73D 118(4) 6_565 .
C17D C67D C73D 122(3) 6_565 .
C16D C67D C66D 2(2) 6_565 .
C17D C67D C66D 103(2) 6_565 .
C73D C67D C66D 116(2) . .
C16D C67D C50D 105(2) 6_565 .
C17D C67D C50D 3.5(19) 6_565 .
C73D C67D C50D 119(2) . .
C66D C67D C50D 106.3(8) . .
C16D C67D C20D 146(4) 6_565 6_565
C17D C67D C20D 57.6(15) 6_565 6_565
C73D C67D C20D 66.3(19) . 6_565
C66D C67D C20D 146.9(19) . 6_565
C50D C67D C20D 54.5(18) . 6_565
C16D C67D C21D 59(2) 6_565 6_565
C17D C67D C21D 149(3) 6_565 6_565
C73D C67D C21D 61.5(18) . 6_565
C66D C67D C21D 57.3(15) . 6_565
C50D C67D C21D 150.5(17) . 6_565
C20D C67D C21D 124(2) 6_565 6_565
C16D C67D C41D 139(4) 6_565 6_565
C17D C67D C41D 100(2) 6_565 6_565
C73D C67D C41D 24.0(13) . 6_565
C66D C67D C41D 137.8(18) . 6_565
C50D C67D C41D 97.4(17) . 6_565
C20D C67D C41D 43.2(11) 6_565 6_565
C21D C67D C41D 85.3(17) 6_565 6_565
C16D C67D C28D 101(3) 6_565 6_565
C17D C67D C28D 139(3) 6_565 6_565
C73D C67D C28D 19.4(13) . 6_565
C66D C67D C28D 99.6(15) . 6_565
C50D C67D C28D 137.1(17) . 6_565
C20D C67D C28D 85.6(18) 6_565 6_565
C21D C67D C28D 42.9(10) 6_565 6_565
C41D C67D C28D 43.2(10) 6_565 6_565
C42D C68D C30D 96(3) 6_565 6_565
C42D C68D C20D 79(2) 6_565 6_565
C30D C68D C20D 161(4) 6_565 6_565
C42D C68D C49D 20.5(16) 6_565 .
C30D C68D C49D 115(2) 6_565 .
C20D C68D C49D 58.3(16) 6_565 .
C42D C68D C70D 103(3) 6_565 .
C30D C68D C70D 8.3(19) 6_565 .
C20D C68D C70D 166(2) 6_565 .
C49D C68D C70D 123(2) . .
C42D C68D C74D 141(3) 6_565 .
C30D C68D C74D 114(2) 6_565 .
C20D C68D C74D 65(2) 6_565 .
C49D C68D C74D 121(2) . .
C70D C68D C74D 109.0(7) . .
C42D C68D C41D 126(3) 6_565 6_565
C30D C68D C41D 132(2) 6_565 6_565
C20D C68D C41D 47.4(14) 6_565 6_565
C49D C68D C41D 105.2(18) . 6_565
C70D C68D C41D 126.6(13) . 6_565
C74D C68D C41D 17.6(12) . 6_565
C42D C68D C47D 139(3) 6_565 6_565
C30D C68D C47D 46.5(14) 6_565 6_565
C20D C68D C47D 131(2) 6_565 6_565
C49D C68D C47D 153(2) . 6_565
C70D C68D C47D 40.7(12) . 6_565
C74D C68D C47D 68.3(12) . 6_565
C41D C68D C47D 86.0(15) 6_565 6_565
C42D C68D C40D 159(3) 6_565 6_565
C30D C68D C40D 87.6(19) 6_565 6_565
C20D C68D C40D 91(2) 6_565 6_565
C49D C68D C40D 145(2) . 6_565
C70D C68D C40D 81.9(11) . 6_565
C74D C68D C40D 27.2(10) . 6_565
C41D C68D C40D 44.8(10) 6_565 6_565
C47D C68D C40D 41.3(8) 6_565 6_565
C47D C69D C46D 134(8) 6_565 6_565
C47D C69D C54D 149(7) 6_565 .
C46D C69D C54D 15(2) 6_565 .
C47D C69D C72D 59(4) 6_565 .
C46D C69D C72D 108(3) 6_565 .
C54D C69D C72D 114(2) . .
C47D C69D C70D 50(4) 6_565 .
C46D C69D C70D 120(3) 6_565 .
C54D C69D C70D 126(2) . .
C72D C69D C70D 108.3(7) . .
C47D C69D C40D 40(4) 6_565 6_565
C46D C69D C40D 122(3) 6_565 6_565
C54D C69D C40D 131(2) . 6_565
C72D C69D C40D 19.1(13) . 6_565
C70D C69D C40D 89.4(14) . 6_565
C47D C69D C30D 37(4) 6_565 6_565
C46D C69D C30D 123(3) 6_565 6_565
C54D C69D C30D 133(2) . 6_565
C72D C69D C30D 95.8(12) . 6_565
C70D C69D C30D 13.0(13) . 6_565
C40D C69D C30D 77.0(15) 6_565 6_565
C30D C70D C47D 100(5) 6_565 6_565
C30D C70D C31D 97(5) 6_565 6_565
C47D C70D C31D 131(3) 6_565 6_565
C30D C70D C52D 100(5) 6_565 .
C47D C70D C52D 136(3) 6_565 .
C31D C70D C52D 8(2) 6_565 .
C30D C70D C68D 19(4) 6_565 .
C47D C70D C68D 87.6(16) 6_565 .
C31D C70D C68D 116(2) 6_565 .
C52D C70D C68D 119(2) . .
C30D C70D C69D 120(5) 6_565 .
C47D C70D C69D 20.2(15) 6_565 .
C31D C70D C69D 118(2) 6_565 .
C52D C70D C69D 121.4(19) . .
C68D C70D C69D 107.8(7) . .
C30D C70D C42D 13(4) 6_565 6_565
C47D C70D C42D 112(2) 6_565 6_565
C31D C70D C42D 92(2) 6_565 6_565
C52D C70D C42D 93.1(17) . 6_565
C68D C70D C42D 26.7(11) . 6_565
C69D C70D C42D 131.9(14) . 6_565
C2D C71D C21D 87(2) 6_565 6_565
C2D C71D C66D 162(3) 6_565 .
C21D C71D C66D 76(2) 6_565 .
C2D C71D C29D 73.4(14) 6_565 .
C21D C71D C29D 159(2) 6_565 .
C66D C71D C29D 122(2) . .
C2D C71D C65D 36.4(14) 6_565 .
C21D C71D C65D 51.6(19) 6_565 .
C66D C71D C65D 127(2) . .
C29D C71D C65D 109.8(8) . .
C2D C71D C16D 143(3) 6_565 6_565
C21D C71D C16D 56.7(14) 6_565 6_565
C66D C71D C16D 19.3(18) . 6_565
C29D C71D C16D 139(2) . 6_565
C65D C71D C16D 108(2) . 6_565
C2D C71D C71D 120.8(19) 6_565 6_565
C21D C71D C71D 142.4(15) 6_565 6_565
C66D C71D C71D 71.7(16) . 6_565
C29D C71D C71D 50.4(11) . 6_565
C65D C71D C71D 154.2(11) . 6_565
C16D C71D C71D 89.1(11) 6_565 6_565
C2D C71D C66D 160(3) 6_565 6_565
C21D C71D C66D 103.2(16) 6_565 6_565
C66D C71D C66D 29.0(16) . 6_565
C29D C71D C66D 93.0(18) . 6_565
C65D C71D C66D 153.2(18) . 6_565
C16D C71D C66D 46.9(7) 6_565 6_565
C71D C71D C66D 42.8(9) 6_565 6_565
C40D C72D C39D 105(5) 6_565 6_565
C40D C72D C47D 84(4) 6_565 6_565
C39D C72D C47D 155(4) 6_565 6_565
C40D C72D C77D 124(5) 6_565 .
C39D C72D C77D 21.1(16) 6_565 .
C47D C72D C77D 138(3) 6_565 .
C40D C72D C69D 105(4) 6_565 .
C39D C72D C69D 144(2) 6_565 .
C47D C72D C69D 21.5(14) 6_565 .
C77D C72D C69D 123(2) . .
C40D C72D C74D 7(5) 6_565 .
C39D C72D C74D 100(2) 6_565 .
C47D C72D C74D 86.6(15) 6_565 .
C77D C72D C74D 118(2) . .
C69D C72D C74D 108.0(7) . .
C28D C73D C41D 118(5) 6_565 6_565
C28D C73D C74D 112(3) 6_565 .
C41D C73D C74D 14(3) 6_565 .
C28D C73D C67D 127(3) 6_565 .
C41D C73D C67D 115(3) 6_565 .
C74D C73D C67D 121(3) . .
C28D C73D C78D 15(3) 6_565 .
C41D C73D C78D 117(3) 6_565 .
C74D C73D C78D 108(2) . .
C67D C73D C78D 127(3) . .
C28D C73D C21D 61(2) 6_565 6_565
C41D C73D C21D 174(4) 6_565 6_565
C74D C73D C21D 160(3) . 6_565
C67D C73D C21D 67.2(19) . 6_565
C78D C73D C21D 60.2(19) . 6_565
C28D C73D C20D 170(4) 6_565 6_565
C41D C73D C20D 54(2) 6_565 6_565
C74D C73D C20D 58.7(19) . 6_565
C67D C73D C20D 62.1(18) . 6_565
C78D C73D C20D 158(2) . 6_565
C21D C73D C20D 126(3) 6_565 6_565
C28D C73D C16D 108(3) 6_565 6_565
C41D C73D C16D 134(3) 6_565 6_565
C74D C73D C16D 136(2) . 6_565
C67D C73D C16D 21.7(15) . 6_565
C78D C73D C16D 106(2) . 6_565
C21D C73D C16D 46.8(11) 6_565 6_565
C20D C73D C16D 79.9(19) 6_565 6_565
C41D C74D C40D 145(6) 6_565 6_565
C41D C74D C73D 21(4) 6_565 .
C40D C74D C73D 134(3) 6_565 .
C41D C74D C20D 63(4) 6_565 6_565
C40D C74D C20D 152(3) 6_565 6_565
C73D C74D C20D 69.1(19) . 6_565
C41D C74D C72D 143(4) 6_565 .
C40D C74D C72D 4(3) 6_565 .
C73D C74D C72D 131(2) . .
C20D C74D C72D 152.1(17) 6_565 .
C41D C74D C68D 110(4) 6_565 .
C40D C74D C68D 105(2) 6_565 .
C73D C74D C68D 116(2) . .
C20D C74D C68D 48.0(15) 6_565 .
C72D C74D C68D 106.9(7) . .
C41D C74D C28D 38(3) 6_565 6_565
C40D C74D C28D 111(3) 6_565 6_565
C73D C74D C28D 24.4(15) . 6_565
C20D C74D C28D 93.4(17) 6_565 6_565
C72D C74D C28D 107.4(18) . 6_565
C68D C74D C28D 140(2) . 6_565
C41D C74D C47D 174(5) 6_565 6_565
C40D C74D C47D 40.2(19) 6_565 6_565
C73D C74D C47D 158(2) . 6_565
C20D C74D C47D 112(2) 6_565 6_565
C72D C74D C47D 41.9(11) . 6_565
C68D C74D C47D 64.9(11) . 6_565
C28D C74D C47D 145(2) 6_565 6_565
C38D C75D C14D 111(5) 6_565 6_565
C38D C75D C37D 83(4) 6_565 6_565
C14D C75D C37D 165(3) 6_565 6_565
C38D C75D C77D 18(5) 6_565 .
C14D C75D C77D 101(3) 6_565 .
C37D C75D C77D 93(2) 6_565 .
C38D C75D C79D 121(4) 6_565 .
C14D C75D C79D 127(3) 6_565 .
C37D C75D C79D 37.5(15) 6_565 .
C77D C75D C79D 127(3) . .
C38D C75D C55D 132(5) 6_565 .
C14D C75D C55D 21.1(18) 6_565 .
C37D C75D C55D 144(3) 6_565 .
C77D C75D C55D 122(3) . .
C79D C75D C55D 107(2) . .
C38D C75D C39D 21(6) 6_565 6_565
C14D C75D C39D 100(3) 6_565 6_565
C37D C75D C39D 93.4(17) 6_565 6_565
C77D C75D C39D 3(2) . 6_565
C79D C75D C39D 127(2) . 6_565
C55D C75D C39D 120(2) . 6_565
C38D C75D C33D 161(5) 6_565 6_565
C14D C75D C33D 51.1(17) 6_565 6_565
C37D C75D C33D 114(2) 6_565 6_565
C77D C75D C33D 144(3) . 6_565
C79D C75D C33D 76.3(18) . 6_565
C55D C75D C33D 31.5(16) . 6_565
C39D C75D C33D 141(2) 6_565 6_565
C27D C76D C39D 117(6) 6_565 6_565
C27D C76D C48D 117(6) 6_565 .
C39D C76D C48D 126(3) 6_565 .
C27D C76D C43D 81(5) 6_565 6_565
C39D C76D C43D 159(3) 6_565 6_565
C48D C76D C43D 36.0(15) . 6_565
C27D C76D C77D 138(5) 6_565 .
C39D C76D C77D 20.8(16) 6_565 .
C48D C76D C77D 105(2) . .
C43D C76D C77D 139(3) 6_565 .
C27D C76D C78D 19(7) 6_565 .
C39D C76D C78D 114(3) 6_565 .
C48D C76D C78D 114(3) . .
C43D C76D C78D 79(2) 6_565 .
C77D C76D C78D 132(3) . .
C27D C76D C28D 24(5) 6_565 6_565
C39D C76D C28D 99(2) 6_565 6_565
C48D C76D C28D 131(3) . 6_565
C43D C76D C28D 96(2) 6_565 6_565
C77D C76D C28D 117(2) . 6_565
C78D C76D C28D 16.3(13) . 6_565
C27D C76D C38D 158(6) 6_565 6_565
C39D C76D C38D 42.2(15) 6_565 6_565
C48D C76D C38D 83.4(19) . 6_565
C43D C76D C38D 118(2) 6_565 6_565
C77D C76D C38D 21.4(13) . 6_565
C78D C76D C38D 147(3) . 6_565
C28D C76D C38D 135(2) 6_565 6_565
C39D C77D C38D 176(9) 6_565 6_565
C39D C77D C75D 167(9) 6_565 .
C38D C77D C75D 12(4) 6_565 .
C39D C77D C72D 57(5) 6_565 .
C38D C77D C72D 126(3) 6_565 .
C75D C77D C72D 118(3) . .
C39D C77D C76D 55(5) 6_565 .
C38D C77D C76D 122(3) 6_565 .
C75D C77D C76D 125(3) . .
C72D C77D C76D 109(2) . .
C39D C77D C27D 45(5) 6_565 6_565
C38D C77D C27D 132(3) 6_565 6_565
C75D C77D C27D 133(3) . 6_565
C72D C77D C27D 99(2) . 6_565
C76D C77D C27D 10.1(14) . 6_565
C39D C77D C40D 43(5) 6_565 6_565
C38D C77D C40D 139(3) 6_565 6_565
C75D C77D C40D 129(3) . 6_565
C72D C77D C40D 16.0(15) . 6_565
C76D C77D C40D 93(2) . 6_565
C27D C77D C40D 83.0(16) 6_565 6_565
C39D C77D C14D 141(6) 6_565 6_565
C38D C77D C14D 42(2) 6_565 6_565
C75D C77D C14D 33.5(16) . 6_565
C72D C77D C14D 84.6(18) . 6_565
C76D C77D C14D 151(3) . 6_565
C27D C77D C14D 155(3) 6_565 6_565
C40D C77D C14D 97.2(18) 6_565 6_565
C39D C77D C37D 139(6) 6_565 6_565
C38D C77D C37D 38(2) 6_565 6_565
C75D C77D C37D 42.9(14) . 6_565
C72D C77D C37D 157(3) . 6_565
C76D C77D C37D 83.9(18) . 6_565
C27D C77D C37D 93.7(16) 6_565 6_565
C40D C77D C37D 157(3) 6_565 6_565
C14D C77D C37D 76.1(13) 6_565 6_565
C28D C78D C27D 126(5) 6_565 6_565
C28D C78D C65D 108(4) 6_565 .
C27D C78D C65D 126(3) 6_565 .
C28D C78D C76D 127(4) 6_565 .
C27D C78D C76D 9(3) 6_565 .
C65D C78D C76D 126(3) . .
C28D C78D C73D 20(4) 6_565 .
C27D C78D C73D 123(3) 6_565 .
C65D C78D C73D 110(3) . .
C76D C78D C73D 121(3) . .
C28D C78D C21D 66(3) 6_565 6_565
C27D C78D C21D 167(4) 6_565 6_565
C65D C78D C21D 44.8(16) . 6_565
C76D C78D C21D 160(3) . 6_565
C73D C78D C21D 65.0(19) . 6_565
C28D C78D C43D 176(4) 6_565 6_565
C27D C78D C43D 50.6(18) 6_565 6_565
C65D C78D C43D 76.1(19) . 6_565
C76D C78D C43D 49.5(18) . 6_565
C73D C78D C43D 160(3) . 6_565
C21D C78D C43D 118(2) 6_565 6_565
C28D C78D C41D 32(3) 6_565 6_565
C27D C78D C41D 100(2) 6_565 6_565
C65D C78D C41D 133(3) . 6_565
C76D C78D C41D 99(2) . 6_565
C73D C78D C41D 23.1(14) . 6_565
C21D C78D C41D 88(2) 6_565 6_565
C43D C78D C41D 145(2) 6_565 6_565
C25D C79D C37D 126(4) 6_565 6_565
C25D C79D C80D 86(3) 6_565 .
C37D C79D C80D 45(2) 6_565 .
C25D C79D C75D 164(4) 6_565 .
C37D C79D C75D 68(2) 6_565 .
C80D C79D C75D 110(3) . .
C25D C79D C4D 47(2) 6_565 .
C37D C79D C4D 160(4) 6_565 .
C80D C79D C4D 117(3) . .
C75D C79D C4D 123(3) . .
C25D C79D C22D 61(2) 6_565 6_565
C37D C79D C22D 170(4) 6_565 6_565
C80D C79D C22D 136(3) . 6_565
C75D C79D C22D 106(2) . 6_565
C4D C79D C22D 19.3(14) . 6_565
C25D C79D C38D 175(5) 6_565 6_565
C37D C79D C38D 52(2) 6_565 6_565
C80D C79D C38D 94(2) . 6_565
C75D C79D C38D 16.3(13) . 6_565
C4D C79D C38D 137(3) . 6_565
C22D C79D C38D 122(2) 6_565 6_565
C36D C80D C37D 108(3) 6_565 6_565
C36D C80D C79D 145(3) 6_565 .
C37D C80D C79D 39.9(17) 6_565 .
C36D C80D C48D 24.0(19) 6_565 .
C37D C80D C48D 86(2) 6_565 .
C79D C80D C48D 121(2) . .
C36D C80D C53D 87.2(19) 6_565 .
C37D C80D C53D 164(2) 6_565 .
C79D C80D C53D 124(2) . .
C48D C80D C53D 108.3(8) . .
C36D C80D C35D 74.6(18) 6_565 6_565
C37D C80D C35D 174(3) 6_565 6_565
C79D C80D C35D 135(2) . 6_565
C48D C80D C35D 95.6(11) . 6_565
C53D C80D C35D 12.8(9) . 6_565
C36D C80D C25D 174(3) 6_565 6_565
C37D C80D C25D 68.9(15) 6_565 6_565
C79D C80D C25D 30.9(15) . 6_565
C48D C80D C25D 151(2) . 6_565
C53D C80D C25D 95.2(17) . 6_565
C35D C80D C25D 107.7(18) 6_565 6_565
C36D C80D C26D 129(2) 6_565 6_565
C37D C80D C26D 122(2) 6_565 6_565
C79D C80D C26D 83.0(18) . 6_565
C48D C80D C26D 147.0(11) . 6_565
C53D C80D C26D 41.7(11) . 6_565
C35D C80D C26D 54.2(10) 6_565 6_565
C25D C80D C26D 53.5(10) 6_565 6_565

loop_
_geom_bond_atom_site_label_1
_geom_bond_atom_site_label_2
_geom_bond_distance
_geom_bond_site_symmetry_2
U2 U1 1.364(2) .
U2 U1 1.364(2) 6_565
U2 U3 2.455(8) .
U2 U3 2.455(8) 6_565
U2 U4 3.966(15) .
U2 U4 3.966(15) 6_565
U4 U4 2.36(4) 6_565
U4 U3 2.532(17) .
U4 U1 3.237(15) .
U4 U3 3.990(17) 6_565
U4 U1 4.045(15) 6_565
U1 U3 1.145(7) .
U1 U1 2.495(3) 6_565
U1 U3 3.373(7) 6_565
U1 U4 4.045(15) 6_565
U3 U1 3.373(7) 6_565
U3 U4 3.990(17) 6_565
U3 U3 4.035(13) 6_565
C1S Cl2 1.659(15) 6_575
C1S Cl2 1.659(15) .
C1S Cl3 1.693(17) .
C1S Cl8 1.718(19) .
C1S Cl1 1.736(19) .
C1S H1S 1.001(11) .
Cl2 Cl2 1.31(3) 6_575
Cl6 C2S 1.786(18) .
Cl6 Cl4 2.09(3) 2_657
Cl5 C2S 1.764(17) .
Cl5 C2S 1.764(17) 2_657
Cl4 C2S 1.693(17) .
Cl4 Cl6 2.09(3) 2_657
C2S H2S 1.0000 .
Ni1 N2 1.933(6) .
Ni1 N2 1.933(6) 6_565
Ni1 N3 1.956(9) .
Ni1 N1 1.964(9) .
N1 C1N 1.375(10) 6_565
N1 C1N 1.375(10) .
N2 C13N 1.381(10) .
N2 C6N 1.401(10) .
N3 C15N 1.387(10) .
N3 C15N 1.387(10) 6_565
C1N C5N 1.382(13) .
C1N C2N 1.440(12) .
C2N C2N 1.375(19) 6_565
C2N C3N 1.495(12) .
C3N C4N 1.487(14) .
C3N H3N1 0.9900 .
C3N H3N2 0.9900 .
C4N H4N1 0.9800 .
C4N H4N2 0.9800 .
C4N H4N3 0.9800 .
C5N C6N 1.336(12) .
C5N H5N 0.9500 .
C6N C7N 1.462(12) .
C7N C10N 1.370(13) .
C7N C8N 1.495(13) .
C8N C9N 1.495(15) .
C8N H8N1 0.9900 .
C8N H8N2 0.9900 .
C9N H9N1 0.9800 .
C9N H9N2 0.9800 .
C9N H9N3 0.9800 .
C10N C13N 1.443(13) .
C10N C11N 1.496(14) .
C11N C12N 1.485(18) .
C11N H11A 0.9900 .
C11N H11B 0.9900 .
C12N H12A 0.9800 .
C12N H12B 0.9800 .
C12N H12C 0.9800 .
C13N C14N 1.378(11) .
C14N C15N 1.364(12) .
C14N H14N 0.9500 .
C15N C16N 1.472(11) .
C16N C16N 1.315(18) 6_565
C16N C17N 1.512(12) .
C17N C18N 1.507(15) .
C17N H17A 0.9900 .
C17N H17B 0.9900 .
C18N H18A 0.9800 .
C18N H18B 0.9800 .
C18N H18C 0.9800 .
C1D C11D 1.325(13) .
C1D C15D 1.352(14) 6_565
C1D C15D 1.352(14) .
C1D C51D 1.501(14) .
C1D C51D 1.501(14) 6_565
C2D C65D 0.85(3) 6_565
C2D C71D 0.96(3) 6_565
C2D C64D 1.31(3) 6_565
C2D C21D 1.438(19) .
C2D C29D 1.454(17) .
C2D C19D 1.483(19) .
C2D C3D 1.58(3) 6_565
C3D C10D 1.291(16) .
C3D C29D 1.406(17) .
C3D C64D 1.409(18) .
C3D C3D 1.46(5) 6_565
C3D C24D 1.53(3) 6_565
C3D C2D 1.58(3) 6_565
C3D C19D 1.65(3) 6_565
C4D C22D 0.56(3) 6_565
C4D C25D 1.05(3) 6_565
C4D C5D 1.378(19) .
C4D C79D 1.42(2) .
C4D C9D 1.438(19) .
C4D C7D 1.47(4) 6_565
C4D C33D 1.89(3) 6_565
C4D C26D 1.93(3) 6_565
C5D C15D 1.002(17) 6_565
C5D C26D 1.27(2) 6_565
C5D C6D 1.403(16) .
C5D C51D 1.415(13) .
C5D C7D 1.60(3) 6_565
C5D C25D 1.72(3) 6_565
C5D C22D 1.84(3) 6_565
C6D C5D 1.403(16) 6_565
C6D C7D 1.414(18) .
C6D C7D 1.414(18) 6_565
C6D C15D 1.440(15) 6_565
C6D C15D 1.440(15) .
C7D C9D 1.11(3) 6_565
C7D C8D 1.433(18) .
C7D C22D 1.443(19) .
C7D C4D 1.47(4) 6_565
C7D C7D 1.56(5) 6_565
C7D C5D 1.60(3) 6_565
C8D C18D 1.383(18) .
C8D C18D 1.383(18) 6_565
C8D C9D 1.419(19) 6_565
C8D C9D 1.419(19) .
C8D C7D 1.433(18) 6_565
C9D C22D 1.04(3) 6_565
C9D C7D 1.11(3) 6_565
C9D C56D 1.397(19) .
C9D C33D 1.51(4) 6_565
C9D C18D 1.81(3) 6_565
C9D C44D 1.94(4) 6_565
C10D C3D 1.291(16) 6_565
C10D C24D 1.445(15) .
C10D C24D 1.445(15) 6_565
C10D C23D 1.454(15) 6_565
C10D C23D 1.454(15) .
C11D C23D 1.349(14) 6_565
C11D C23D 1.350(14) .
C11D C34D 1.532(12) .
C11D C34D 1.532(12) 6_565
C12D C49D 1.383(18) .
C12D C49D 1.383(18) 6_565
C12D C13D 1.458(17) .
C12D C42D 1.483(17) 6_565
C12D C42D 1.483(17) .
C13D C52D 1.432(19) 6_565
C13D C52D 1.432(19) .
C13D C31D 1.458(18) 6_565
C13D C31D 1.458(18) .
C14D C55D 0.57(3) 6_565
C14D C75D 1.07(3) 6_565
C14D C38D 1.394(18) .
C14D C54D 1.44(4) 6_565
C14D C46D 1.488(15) .
C14D C33D 1.516(19) .
C14D C77D 1.91(4) 6_565
C14D C56D 2.01(3) 6_565
C15D C51D 0.876(16) 6_565
C15D C5D 1.002(17) 6_565
C15D C26D 1.386(15) .
C15D C15D 1.58(2) 6_565
C16D C66D 0.63(4) 6_565
C16D C67D 0.81(4) 6_565
C16D C66D 1.427(17) .
C16D C21D 1.439(18) .
C16D C17D 1.442(13) .
C16D C71D 1.71(3) 6_565
C16D C16D 1.73(5) 6_565
C16D C50D 1.83(3) 6_565
C16D C73D 1.94(4) 6_565
C17D C50D 0.41(4) 6_565
C17D C67D 1.04(4) 6_565
C17D C20D 1.364(19) .
C17D C50D 1.434(17) .
C17D C17D 1.56(6) 6_565
C17D C49D 1.68(3) 6_565
C17D C66D 1.96(3) 6_565
C18D C18D 0.96(5) 6_565
C18D C58D 1.28(2) 6_565
C18D C44D 1.381(19) .
C18D C58D 1.436(18) .
C18D C59D 1.52(3) 6_565
C18D C9D 1.81(3) 6_565
C18D C56D 1.87(4) 6_565
C19D C64D 0.52(3) 6_565
C19D C63D 0.99(3) 6_565
C19D C43D 1.399(19) .
C19D C24D 1.452(18) .
C19D C65D 1.50(4) 6_565
C19D C3D 1.65(3) 6_565
C19D C62D 2.01(3) 6_565
C20D C68D 1.25(3) 6_565
C20D C49D 1.30(3) 6_565
C20D C41D 1.350(18) .
C20D C42D 1.380(18) .
C20D C50D 1.40(4) 6_565
C20D C74D 1.52(4) 6_565
C20D C67D 1.60(3) 6_565
C20D C73D 1.66(4) 6_565
C21D C71D 1.11(3) 6_565
C21D C65D 1.13(3) 6_565
C21D C28D 1.399(19) .
C21D C66D 1.51(3) 6_565
C21D C78D 1.53(4) 6_565
C21D C73D 1.60(4) 6_565
C21D C67D 1.68(4) 6_565
C22D C4D 0.56(3) 6_565
C22D C9D 1.04(3) 6_565
C22D C25D 1.439(18) .
C22D C33D 1.440(19) .
C22D C79D 1.65(4) 6_565
C22D C56D 1.73(3) 6_565
C22D C5D 1.84(3) 6_565
C23D C34D 0.902(15) 6_565
C23D C24D 1.068(17) 6_565
C23D C62D 1.366(16) .
C23D C23D 1.57(2) 6_565
C24D C23D 1.068(17) 6_565
C24D C62D 1.24(2) 6_565
C24D C34D 1.422(16) .
C24D C3D 1.53(3) 6_565
C24D C63D 1.56(3) 6_565
C24D C64D 1.57(3) 6_565
C25D C79D 0.79(3) 6_565
C25D C4D 1.05(3) 6_565
C25D C26D 1.482(16) .
C25D C37D 1.494(13) .
C25D C80D 1.54(3) 6_565
C25D C5D 1.72(3) 6_565
C26D C51D 0.850(19) 6_565
C26D C53D 1.16(2) 6_565
C26D C5D 1.27(2) 6_565
C26D C35D 1.483(14) .
C26D C80D 1.73(3) 6_565
C26D C4D 1.93(3) 6_565
C27D C76D 0.47(4) 6_565
C27D C78D 1.00(4) 6_565
C27D C43D 1.402(18) .
C27D C39D 1.470(15) .
C27D C28D 1.490(19) .
C27D C48D 1.66(3) 6_565
C27D C77D 1.79(4) 6_565
C28D C78D 0.67(4) 6_565
C28D C73D 0.84(4) 6_565
C28D C41D 1.473(19) .
C28D C65D 1.74(3) 6_565
C28D C74D 1.89(3) 6_565
C28D C76D 1.90(4) 6_565
C28D C67D 2.04(4) 6_565
C29D C71D 1.398(16) .
C29D C71D 1.399(16) 6_565
C29D C3D 1.406(17) 6_565
C29D C2D 1.454(18) 6_565
C30D C70D 0.47(4) 6_565
C30D C68D 1.08(3) 6_565
C30D C47D 1.417(19) .
C30D C42D 1.460(14) .
C30D C31D 1.476(18) .
C30D C52D 1.60(4) 6_565
C30D C69D 1.83(3) 6_565
C31D C52D 0.22(6) 6_565
C31D C70D 1.34(3) 6_565
C31D C32D 1.388(18) .
C31D C61D 1.44(3) 6_565
C32D C61D 0.27(5) 6_565
C32D C57D 1.369(19) .
C32D C45D 1.406(19) .
C32D C52D 1.41(4) 6_565
C32D C60D 1.53(3) 6_565
C33D C56D 0.66(3) 6_565
C33D C55D 1.04(4) 6_565
C33D C44D 1.502(18) .
C33D C9D 1.51(4) 6_565
C33D C4D 1.89(3) 6_565
C33D C75D 1.94(4) 6_565
C34D C62D 0.775(18) 6_565
C34D C23D 0.902(15) 6_565
C34D C35D 1.290(15) .
C34D C53D 1.48(2) 6_565
C35D C53D 0.33(2) 6_565
C35D C62D 1.11(2) 6_565
C35D C80D 1.48(3) 6_565
C35D C36D 1.513(16) .
C35D C51D 1.57(2) 6_565
C35D C63D 2.02(3) 6_565
C36D C48D 0.72(3) 6_565
C36D C80D 0.89(3) 6_565
C36D C43D 1.409(18) .
C36D C37D 1.510(16) .
C36D C63D 1.52(3) 6_565
C36D C53D 1.67(3) 6_565
C36D C62D 1.88(3) 6_565
C37D C79D 0.89(3) 6_565
C37D C80D 0.97(3) 6_565
C37D C75D 1.35(3) 6_565
C37D C38D 1.408(18) .
C37D C48D 1.68(3) 6_565
C37D C77D 1.98(3) 6_565
C38D C75D 0.58(3) 6_565
C38D C77D 0.86(3) 6_565
C38D C39D 1.382(19) .
C38D C79D 1.77(4) 6_565
C38D C55D 1.86(3) 6_565
C38D C76D 2.01(4) 6_565
C39D C77D 0.52(3) 6_565
C39D C76D 1.20(4) 6_565
C39D C72D 1.21(4) 6_565
C39D C40D 1.485(19) .
C39D C75D 1.90(4) 6_565
C40D C72D 0.60(4) 6_565
C40D C74D 0.95(4) 6_565
C40D C47D 1.391(19) .
C40D C41D 1.477(19) .
C40D C69D 1.78(3) 6_565
C40D C77D 1.82(4) 6_565
C40D C68D 2.02(4) 6_565
C41D C74D 0.59(3) 6_565
C41D C73D 0.88(4) 6_565
C41D C68D 1.83(4) 6_565
C41D C67D 1.96(4) 6_565
C41D C78D 2.00(4) 6_565
C42D C49D 0.65(3) 6_565
C42D C68D 0.88(3) 6_565
C42D C70D 1.92(3) 6_565
C42D C50D 1.95(3) 6_565
C43D C48D 0.87(3) 6_565
C43D C63D 1.02(3) 6_565
C43D C76D 1.40(4) 6_565
C43D C64D 1.80(3) 6_565
C43D C78D 1.81(4) 6_565
C43D C65D 2.01(4) 6_565
C44D C59D 0.63(3) 6_565
C44D C56D 0.97(3) 6_565
C44D C45D 1.498(18) .
C44D C60D 1.73(3) 6_565
C44D C58D 1.75(3) 6_565
C44D C9D 1.94(4) 6_565
C44D C55D 1.98(3) 6_565
C45D C60D 0.53(3) 6_565
C45D C59D 1.39(4) 6_565
C45D C54D 1.45(4) 6_565
C45D C61D 1.48(3) 6_565
C45D C46D 1.506(19) .
C46D C54D 0.48(4) 6_565
C46D C69D 0.96(3) 6_565
C46D C47D 1.414(19) .
C46D C60D 1.64(4) 6_565
C46D C55D 1.65(4) 6_565
C47D C69D 0.57(3) 6_565
C47D C70D 1.26(4) 6_565
C47D C72D 1.32(4) 6_565
C47D C54D 1.85(3) 6_565
C47D C68D 1.92(3) 6_565
C47D C74D 1.98(4) 6_565
C48D C36D 0.72(3) 6_565
C48D C43D 0.87(3) 6_565
C48D C76D 1.398(19) .
C48D C80D 1.435(18) .
C48D C63D 1.446(18) .
C48D C27D 1.66(3) 6_565
C48D C37D 1.68(3) 6_565
C49D C42D 0.65(3) 6_565
C49D C20D 1.30(3) 6_565
C49D C50D 1.381(18) .
C49D C68D 1.399(19) .
C49D C17D 1.68(3) 6_565
C49D C49D 1.87(5) 6_565
C50D C17D 0.41(4) 6_565
C50D C50D 1.21(6) 6_565
C50D C20D 1.40(4) 6_565
C50D C67D 1.445(17) .
C50D C16D 1.83(3) 6_565
C50D C42D 1.95(3) 6_565
C51D C26D 0.850(19) 6_565
C51D C15D 0.876(16) 6_565
C51D C53D 1.307(16) .
C51D C35D 1.57(2) 6_565
C52D C31D 0.22(6) 6_565
C52D C32D 1.41(4) 6_565
C52D C61D 1.426(18) .
C52D C70D 1.449(18) .
C52D C30D 1.60(4) 6_565
C53D C35D 0.33(2) 6_565
C53D C26D 1.16(2) 6_565
C53D C62D 1.422(16) .
C53D C80D 1.454(14) .
C53D C34D 1.48(2) 6_565
C53D C36D 1.67(3) 6_565
C54D C46D 0.48(3) 6_565
C54D C69D 1.337(17) .
C54D C14D 1.44(4) 6_565
C54D C45D 1.45(4) 6_565
C54D C60D 1.467(13) .
C54D C55D 1.475(16) .
C54D C47D 1.85(3) 6_565
C55D C14D 0.57(3) 6_565
C55D C33D 1.04(4) 6_565
C55D C75D 1.415(19) .
C55D C56D 1.486(16) .
C55D C46D 1.65(4) 6_565
C55D C38D 1.85(3) 6_565
C55D C44D 1.98(3) 6_565
C56D C33D 0.66(3) 6_565
C56D C44D 0.97(3) 6_565
C56D C59D 1.494(16) .
C56D C22D 1.73(3) 6_565
C56D C18D 1.87(4) 6_565
C56D C14D 2.01(3) 6_565
C57D C32D 1.369(19) 6_565
C57D C58D 1.472(12) .
C57D C58D 1.472(12) 6_565
C57D C61D 1.493(15) 6_565
C57D C61D 1.493(15) .
C58D C58D 0.45(4) 6_565
C58D C18D 1.28(2) 6_565
C58D C59D 1.482(16) .
C58D C44D 1.75(3) 6_565
C58D C59D 1.92(3) 6_565
C59D C44D 0.63(3) 6_565
C59D C45D 1.39(4) 6_565
C59D C60D 1.478(15) .
C59D C18D 1.52(3) 6_565
C59D C58D 1.92(3) 6_565
C60D C45D 0.53(3) 6_565
C60D C61D 1.508(15) .
C60D C32D 1.53(3) 6_565
C60D C46D 1.64(4) 6_565
C60D C44D 1.73(3) 6_565
C61D C32D 0.27(5) 6_565
C61D C31D 1.44(3) 6_565
C61D C45D 1.48(3) 6_565
C62D C34D 0.775(18) 6_565
C62D C35D 1.11(2) 6_565
C62D C24D 1.24(2) 6_565
C62D C63D 1.417(18) .
C62D C36D 1.88(3) 6_565
C62D C19D 2.01(3) 6_565
C63D C19D 0.99(3) 6_565
C63D C43D 1.02(3) 6_565
C63D C64D 1.374(18) .
C63D C36D 1.52(3) 6_565
C63D C24D 1.56(3) 6_565
C63D C35D 2.02(3) 6_565
C64D C19D 0.52(3) 6_565
C64D C2D 1.31(3) 6_565
C64D C65D 1.425(14) .
C64D C24D 1.57(3) 6_565
C64D C43D 1.80(3) 6_565
C65D C2D 0.85(3) 6_565
C65D C21D 1.13(3) 6_565
C65D C71D 1.407(18) .
C65D C78D 1.417(19) .
C65D C19D 1.50(4) 6_565
C65D C28D 1.74(4) 6_565
C65D C43D 2.01(4) 6_565
C66D C16D 0.63(4) 6_565
C66D C66D 0.95(5) 6_565
C66D C71D 1.329(17) .
C66D C67D 1.444(17) .
C66D C21D 1.51(3) 6_565
C66D C71D 1.86(3) 6_565
C66D C17D 1.96(3) 6_565
C67D C16D 0.81(4) 6_565
C67D C17D 1.04(4) 6_565
C67D C73D 1.418(19) .
C67D C20D 1.60(3) 6_565
C67D C21D 1.68(4) 6_565
C67D C41D 1.96(4) 6_565
C67D C28D 2.04(4) 6_565
C68D C42D 0.88(3) 6_565
C68D C30D 1.08(3) 6_565
C68D C20D 1.25(3) 6_565
C68D C70D 1.513(15) .
C68D C74D 1.548(19) .
C68D C41D 1.83(4) 6_565
C68D C47D 1.92(3) 6_565
C68D C40D 2.02(4) 6_565
C69D C47D 0.57(3) 6_565
C69D C46D 0.96(3) 6_565
C69D C72D 1.526(18) .
C69D C70D 1.545(19) .
C69D C40D 1.78(3) 6_565
C69D C30D 1.83(3) 6_565
C70D C30D 0.47(4) 6_565
C70D C47D 1.26(4) 6_565
C70D C31D 1.34(3) 6_565
C70D C42D 1.92(3) 6_565
C71D C2D 0.96(3) 6_565
C71D C21D 1.11(3) 6_565
C71D C16D 1.71(3) 6_565
C71D C71D 1.78(5) 6_565
C71D C66D 1.86(3) 6_565
C72D C40D 0.60(4) 6_565
C72D C39D 1.21(4) 6_565
C72D C47D 1.32(4) 6_565
C72D C77D 1.416(19) .
C72D C74D 1.548(19) .
C73D C28D 0.84(4) 6_565
C73D C41D 0.88(4) 6_565
C73D C74D 1.401(19) .
C73D C78D 1.44(2) .
C73D C21D 1.60(4) 6_565
C73D C20D 1.66(4) 6_565
C73D C16D 1.94(4) 6_565
C74D C41D 0.59(3) 6_565
C74D C40D 0.95(4) 6_565
C74D C20D 1.52(4) 6_565
C74D C28D 1.89(3) 6_565
C74D C47D 1.98(4) 6_565
C75D C38D 0.58(3) 6_565
C75D C14D 1.07(3) 6_565
C75D C37D 1.35(3) 6_565
C75D C77D 1.393(19) .
C75D C79D 1.40(2) .
C75D C39D 1.90(4) 6_565
C75D C33D 1.94(4) 6_565
C76D C27D 0.47(4) 6_565
C76D C39D 1.20(4) 6_565
C76D C43D 1.40(4) 6_565
C76D C77D 1.42(2) .
C76D C78D 1.43(2) .
C76D C28D 1.90(4) 6_565
C76D C38D 2.01(4) 6_565
C77D C39D 0.52(3) 6_565
C77D C38D 0.86(3) 6_565
C77D C27D 1.79(4) 6_565
C77D C40D 1.82(4) 6_565
C77D C14D 1.91(4) 6_565
C77D C37D 1.98(3) 6_565
C78D C28D 0.67(4) 6_565
C78D C27D 1.00(4) 6_565
C78D C21D 1.53(4) 6_565
C78D C43D 1.81(4) 6_565
C78D C41D 2.00(4) 6_565
C79D C25D 0.79(3) 6_565
C79D C37D 0.89(3) 6_565
C79D C80D 1.374(19) .
C79D C22D 1.65(4) 6_565
C79D C38D 1.77(4) 6_565
C80D C36D 0.89(3) 6_565
C80D C37D 0.97(3) 6_565
C80D C35D 1.48(3) 6_565
C80D C25D 1.54(3) 6_565
C80D C26D 1.73(3) 6_565
